data_4316688
loop_
_publ_author_name
'Leslie D. Field'
'Ruth W. Guest'
'Peter Turner'

_publ_section_title
;
 Mixed-Valence Dinitrogen-Bridged Fe(0)/Fe(II) Complex
;
_journal_name_full 'Inorganic Chemistry'
_journal_page_first 9086
_journal_page_last 9093
_journal_paper_doi 10.1021/ic101646p
_journal_volume 49
_journal_year 2010
_chemical_formula_moiety 'C60 H150 Fe4 P20, C4 H8 O'
_chemical_formula_sum 'C64 H158 Fe4 O P20'
_chemical_formula_weight 1786.70
_chemical_name_systematic
; 
 ? 
;
_space_group_IT_number 14
_symmetry_cell_setting monoclinic
_symmetry_Int_Tables_number 14
_symmetry_space_group_name_Hall '-P 2yn'
_symmetry_space_group_name_H-M 'P 1 21/n 1'
_atom_sites_solution_hydrogens geom
_atom_sites_solution_primary direct
_atom_sites_solution_secondary difmap
_audit_creation_method SHELXL-97
_cell_angle_alpha 90.00
_cell_angle_beta 99.398(2)
_cell_angle_gamma 90.00
_cell_formula_units_Z 4
_cell_length_a 16.638(2)
_cell_length_b 18.427(2)
_cell_length_c 31.031(3)
_cell_measurement_reflns_used 8497
_cell_measurement_temperature 150(2)
_cell_measurement_theta_max 28.2290
_cell_measurement_theta_min 2.2105
_cell_volume 9386.1(18)
_computing_cell_refinement 'SAINT Ver. 6.45  (Bruker-AXS, 2003)'
_computing_data_collection 'SMART Ver. 5.054 (Bruker-AXS, 1998)'
_computing_data_reduction 'SAINT Ver. 6.45'
_computing_molecular_graphics
;
X-Seed (Barbour, 2001), SHELXTL Ver. 6.14 (Bruker-AXS, 2003)
;
_computing_publication_material 'modiCIFer-12162005 (Guzei, 2005)'
_computing_structure_refinement 'SHELXL-97 (Sheldrick, 1997)'
_computing_structure_solution 'SHELXS-97 (Sheldrick, 1990)'
_diffrn_ambient_temperature 150(2)
_diffrn_crystal_treatment
;
attached with Exxon Paratone N, to a short length 
of fibre supported on a thin piece of copper wire 
inserted in a copper mounting pin.  The crystal was 
quenched in a cold nitrogen gas stream from an 
Oxford Cryosystems Cryostream. 
;
_diffrn_measured_fraction_theta_full 0.996
_diffrn_measured_fraction_theta_max 0.967
_diffrn_measurement_device_type 'Bruker CCD-1000 area detector'
_diffrn_measurement_method \w
_diffrn_radiation_monochromator graphite
_diffrn_radiation_source 'fine-focus sealed tube'
_diffrn_radiation_type MoK\a
_diffrn_radiation_wavelength 0.71073
_diffrn_reflns_av_R_equivalents 0.0295
_diffrn_reflns_av_sigmaI/netI 0.0279
_diffrn_reflns_limit_h_max 22
_diffrn_reflns_limit_h_min -22
_diffrn_reflns_limit_k_max 23
_diffrn_reflns_limit_k_min -23
_diffrn_reflns_limit_l_max 39
_diffrn_reflns_limit_l_min -40
_diffrn_reflns_number 92544
_diffrn_reflns_theta_full 27.50
_diffrn_reflns_theta_max 28.34
_diffrn_reflns_theta_min 1.66
_diffrn_standards_decay_% 0.02
_diffrn_standards_number 748
_exptl_absorpt_coefficient_mu 0.981
_exptl_absorpt_correction_T_max 0.792
_exptl_absorpt_correction_T_min 0.686
_exptl_absorpt_correction_type multi-scan
_exptl_absorpt_process_details
;
SADABS  (Bruker-AXS, 2004)
;
_exptl_crystal_colour orange
_exptl_crystal_density_diffrn 1.264
_exptl_crystal_density_method 'not measured'
_exptl_crystal_description prism
_exptl_crystal_F_000 3816
_exptl_crystal_size_max 0.50
_exptl_crystal_size_mid 0.35
_exptl_crystal_size_min 0.25
_refine_diff_density_max 0.855
_refine_diff_density_min -0.472
_refine_diff_density_rms 0.064
_refine_ls_extinction_method none
_refine_ls_goodness_of_fit_ref 1.044
_refine_ls_hydrogen_treatment constr
_refine_ls_matrix_type full
_refine_ls_number_parameters 1251
_refine_ls_number_reflns 22641
_refine_ls_number_restraints 758
_refine_ls_restrained_S_all 1.036
_refine_ls_R_factor_all 0.0566
_refine_ls_R_factor_gt 0.0354
_refine_ls_shift/su_max 0.002
_refine_ls_shift/su_mean 0.000
_refine_ls_structure_factor_coef Fsqd
_refine_ls_weighting_details 'calc w=1/[\s^2^(Fo^2^)+(0.0430P)^2^+6.2806P] where P=(Fo^2^+2Fc^2^)/3'
_refine_ls_weighting_scheme calc
_refine_ls_wR_factor_gt 0.0845
_refine_ls_wR_factor_ref 0.0979
_reflns_number_gt 17197
_reflns_number_total 22641
_reflns_threshold_expression I>2\s(I)
_cod_data_source_file ic101646p_si_001_3.cif
_cod_data_source_block ldf06pj7
_cod_depositor_comments
;
The following automatic conversions were performed:

'_symmetry_cell_setting' value 'Monoclinic' changed to 'monoclinic'
according to the built-in table from CIF Core dictionary named
'cif_core.dic' version 2.4.1 from 2010-06-29.

Automatic conversion script
Id: cif_fix_values 1646 2011-03-28 12:23:43Z adriana 
;
_cod_original_cell_volume 9386.0(18)
_cod_original_sg_symbol_Hall '-P 2yn      '
_cod_original_sg_symbol_H-M 'P 1 21/n 1 '
_cod_database_code 4316688

loop_
_symmetry_equiv_pos_as_xyz
'x, y, z'
'-x+1/2, y+1/2, -z+1/2'
'-x, -y, -z'
'x-1/2, -y-1/2, z-1/2'

loop_
_atom_site_label
_atom_site_type_symbol
_atom_site_fract_x
_atom_site_fract_y
_atom_site_fract_z
_atom_site_U_iso_or_equiv
_atom_site_adp_type
_atom_site_occupancy
_atom_site_symmetry_multiplicity
_atom_site_calc_flag
_atom_site_refinement_flags
_atom_site_disorder_assembly
_atom_site_disorder_group
Fe1 Fe 0.098660(17) 0.345977(17) 0.199859(9) 0.02730(7) Uani 1 1 d . A .
Fe2 Fe -0.082894(17) 0.113282(16) 0.349554(9) 0.02588(7) Uani 1 1 d . . .
P1 P -0.02460(4) 0.34967(4) 0.165442(19) 0.03754(14) Uani 1 1 d . A .
P2 P 0.06519(4) 0.44423(4) 0.231005(18) 0.03550(13) Uani 1 1 d D . .
P3 P 0.17792(4) 0.41341(3) 0.169587(19) 0.03248(12) Uani 1 1 d . . .
P5 P 0.12544(4) 0.24541(3) 0.16932(2) 0.03725(13) Uani 1 1 d . . .
P6 P 0.16335(3) 0.29773(3) 0.258844(18) 0.03297(13) Uani 1 1 d D . .
P7 P 0.02993(3) 0.17378(3) 0.352879(17) 0.03071(12) Uani 1 1 d . A .
P9 P -0.15659(4) 0.20745(3) 0.35360(2) 0.03677(13) Uani 1 1 d . . .
P10 P -0.19357(3) 0.05468(3) 0.346839(19) 0.03326(13) Uani 1 1 d . . .
P11 P -0.07805(4) 0.06399(4) 0.287593(19) 0.03507(13) Uani 1 1 d . . .
P12 P -0.04253(3) 0.05197(3) 0.407560(18) 0.03155(12) Uani 1 1 d . . .
C1 C -0.05280(19) 0.32901(18) 0.10667(8) 0.0585(8) Uani 1 1 d . . .
H1A H -0.1102 0.3413 0.0970 0.088 Uiso 1 1 calc R . .
H1B H -0.0444 0.2772 0.1018 0.088 Uiso 1 1 calc R . .
H1C H -0.0187 0.3576 0.0900 0.088 Uiso 1 1 calc R . .
C2 C -0.10962(16) 0.3016(2) 0.18429(11) 0.0644(9) Uani 1 1 d . . .
H2A H -0.1612 0.3169 0.1667 0.097 Uiso 1 1 calc R . .
H2B H -0.1101 0.3132 0.2151 0.097 Uiso 1 1 calc R . .
H2C H -0.1028 0.2492 0.1811 0.097 Uiso 1 1 calc R . .
C3 C -0.06506(15) 0.44327(15) 0.16498(8) 0.0462(6) Uani 1 1 d . . .
H3A H -0.0419 0.4734 0.1436 0.055 Uiso 1 1 calc R B .
H3B H -0.1251 0.4429 0.1567 0.055 Uiso 1 1 calc R . .
C4 C -0.04090(15) 0.47387(16) 0.21076(8) 0.0464(6) Uani 1 1 d . B .
H4A H -0.0780 0.4555 0.2302 0.056 Uiso 1 1 calc R . .
H4B H -0.0441 0.5275 0.2101 0.056 Uiso 1 1 calc R . .
C5 C 0.12339(18) 0.52504(16) 0.21579(11) 0.0568(7) Uani 1 1 d . B .
H5A H 0.0883 0.5538 0.1932 0.068 Uiso 1 1 calc R . .
H5B H 0.1390 0.5563 0.2418 0.068 Uiso 1 1 calc R . .
C6 C 0.19755(19) 0.50167(15) 0.19886(10) 0.0555(7) Uani 1 1 d . B .
H6A H 0.2433 0.4962 0.2234 0.067 Uiso 1 1 calc R . .
H6B H 0.2128 0.5389 0.1786 0.067 Uiso 1 1 calc R . .
C7 C 0.28539(16) 0.39394(16) 0.16552(10) 0.0518(7) Uani 1 1 d . B .
H7A H 0.2880 0.3519 0.1465 0.078 Uiso 1 1 calc R . .
H7B H 0.3157 0.3834 0.1947 0.078 Uiso 1 1 calc R . .
H7C H 0.3095 0.4362 0.1533 0.078 Uiso 1 1 calc R . .
C8 C 0.14707(19) 0.44516(17) 0.11291(8) 0.0552(7) Uani 1 1 d . B .
H8A H 0.1877 0.4795 0.1055 0.083 Uiso 1 1 calc R . .
H8B H 0.0940 0.4693 0.1102 0.083 Uiso 1 1 calc R . .
H8C H 0.1432 0.4036 0.0930 0.083 Uiso 1 1 calc R . .
C13 C 0.15096(19) 0.23941(16) 0.11381(8) 0.0525(7) Uani 1 1 d . B .
H13A H 0.1988 0.2696 0.1120 0.079 Uiso 1 1 calc R . .
H13B H 0.1047 0.2566 0.0926 0.079 Uiso 1 1 calc R . .
H13C H 0.1629 0.1889 0.1074 0.079 Uiso 1 1 calc R . .
C14 C 0.05405(18) 0.16829(15) 0.16557(10) 0.0559(7) Uani 1 1 d . B .
H14A H 0.0041 0.1806 0.1455 0.084 Uiso 1 1 calc R . .
H14B H 0.0408 0.1578 0.1946 0.084 Uiso 1 1 calc R . .
H14C H 0.0793 0.1255 0.1546 0.084 Uiso 1 1 calc R . .
C15 C 0.21675(16) 0.20261(15) 0.20115(9) 0.0484(6) Uani 1 1 d . A .
H15A H 0.2204 0.1511 0.1925 0.058 Uiso 1 1 calc R . .
H15B H 0.2666 0.2280 0.1957 0.058 Uiso 1 1 calc R . .
C16 C 0.20883(16) 0.20784(14) 0.24885(9) 0.0466(6) Uani 1 1 d . A .
H16A H 0.2631 0.2030 0.2672 0.056 Uiso 1 1 calc R . .
H16B H 0.1736 0.1682 0.2566 0.056 Uiso 1 1 calc R . .
C17 C 0.12526(14) 0.27304(15) 0.31007(7) 0.0409(6) Uani 1 1 d . A .
H17A H 0.1694 0.2476 0.3296 0.049 Uiso 1 1 calc R . .
H17B H 0.1131 0.3183 0.3250 0.049 Uiso 1 1 calc R . .
C18 C 0.04920(14) 0.22493(14) 0.30399(7) 0.0386(5) Uani 1 1 d . . .
H18A H 0.0536 0.1896 0.2804 0.046 Uiso 1 1 calc R A .
H18B H 0.0012 0.2559 0.2939 0.046 Uiso 1 1 calc R . .
C19 C 0.05318(16) 0.24513(14) 0.39477(8) 0.0430(6) Uani 1 1 d . . .
H19A H 0.1096 0.2613 0.3960 0.065 Uiso 1 1 calc R A .
H19B H 0.0460 0.2257 0.4233 0.065 Uiso 1 1 calc R . .
H19C H 0.0163 0.2863 0.3873 0.065 Uiso 1 1 calc R . .
C20 C 0.12620(14) 0.12162(15) 0.36475(9) 0.0440(6) Uani 1 1 d . . .
H20A H 0.1256 0.0825 0.3433 0.066 Uiso 1 1 calc R A .
H20B H 0.1316 0.1008 0.3941 0.066 Uiso 1 1 calc R . .
H20C H 0.1724 0.1540 0.3631 0.066 Uiso 1 1 calc R . .
C25 C -0.16018(18) 0.25136(18) 0.40718(10) 0.0604(8) Uani 1 1 d . . .
H25A H -0.1057 0.2689 0.4196 0.091 Uiso 1 1 calc R . .
H25B H -0.1784 0.2160 0.4271 0.091 Uiso 1 1 calc R . .
H25C H -0.1983 0.2923 0.4031 0.091 Uiso 1 1 calc R . .
C26 C -0.15390(19) 0.29079(15) 0.32078(11) 0.0591(8) Uani 1 1 d . . .
H26A H -0.1579 0.2778 0.2899 0.089 Uiso 1 1 calc R . .
H26B H -0.1026 0.3166 0.3304 0.089 Uiso 1 1 calc R . .
H26C H -0.1997 0.3222 0.3247 0.089 Uiso 1 1 calc R . .
C27 C -0.26634(15) 0.18553(15) 0.33746(10) 0.0496(7) Uani 1 1 d . . .
H27A H -0.3000 0.2218 0.3499 0.059 Uiso 1 1 calc R . .
H27B H -0.2813 0.1867 0.3052 0.059 Uiso 1 1 calc R . .
C28 C -0.28201(14) 0.11038(15) 0.35442(9) 0.0475(6) Uani 1 1 d . . .
H28A H -0.3327 0.0897 0.3378 0.057 Uiso 1 1 calc R . .
H28B H -0.2874 0.1126 0.3857 0.057 Uiso 1 1 calc R . .
C29 C -0.22710(15) 0.00587(15) 0.29506(8) 0.0445(6) Uani 1 1 d . . .
H29A H -0.2577 -0.0385 0.3003 0.053 Uiso 1 1 calc R . .
H29B H -0.2627 0.0372 0.2741 0.053 Uiso 1 1 calc R . .
C30 C -0.15013(16) -0.01366(14) 0.27727(8) 0.0451(6) Uani 1 1 d . . .
H30A H -0.1633 -0.0235 0.2455 0.054 Uiso 1 1 calc R . .
H30B H -0.1252 -0.0578 0.2920 0.054 Uiso 1 1 calc R . .
C31 C 0.01260(18) 0.0203(2) 0.27162(10) 0.0647(9) Uani 1 1 d . . .
H31A H 0.0341 -0.0161 0.2935 0.097 Uiso 1 1 calc R . .
H31B H 0.0544 0.0571 0.2697 0.097 Uiso 1 1 calc R . .
H31C H -0.0026 -0.0032 0.2431 0.097 Uiso 1 1 calc R . .
C32 C -0.11157(18) 0.11521(17) 0.23648(8) 0.0546(7) Uani 1 1 d . . .
H32A H -0.0769 0.1581 0.2358 0.082 Uiso 1 1 calc R . .
H32B H -0.1683 0.1306 0.2353 0.082 Uiso 1 1 calc R . .
H32C H -0.1072 0.0841 0.2113 0.082 Uiso 1 1 calc R . .
C33 C -0.19078(16) -0.01719(15) 0.38877(9) 0.0486(6) Uani 1 1 d . . .
H33A H -0.2453 -0.0236 0.3971 0.058 Uiso 1 1 calc R . .
H33B H -0.1734 -0.0639 0.3775 0.058 Uiso 1 1 calc R . .
C34 C -0.12937(16) 0.00783(15) 0.42817(8) 0.0461(6) Uani 1 1 d . . .
H34A H -0.1098 -0.0343 0.4468 0.055 Uiso 1 1 calc R . .
H34B H -0.1554 0.0426 0.4459 0.055 Uiso 1 1 calc R . .
C35 C 0.02346(16) -0.02888(14) 0.40704(9) 0.0481(6) Uani 1 1 d . . .
H35A H 0.0764 -0.0140 0.4001 0.072 Uiso 1 1 calc R . .
H35B H -0.0024 -0.0633 0.3849 0.072 Uiso 1 1 calc R . .
H35C H 0.0312 -0.0521 0.4358 0.072 Uiso 1 1 calc R . .
C36 C 0.00802(16) 0.09099(15) 0.46004(7) 0.0447(6) Uani 1 1 d . . .
H36A H 0.0127 0.0537 0.4828 0.067 Uiso 1 1 calc R . .
H36B H -0.0243 0.1317 0.4681 0.067 Uiso 1 1 calc R . .
H36C H 0.0625 0.1082 0.4569 0.067 Uiso 1 1 calc R . .
C21 C 0.2613(8) 0.3436(9) 0.2810(4) 0.030(2) Uani 0.50 1 d PDU A 1
H21A H 0.2953 0.3440 0.2576 0.036 Uiso 0.50 1 calc PR A 1
H21B H 0.2487 0.3948 0.2870 0.036 Uiso 0.50 1 calc PR A 1
C22 C 0.3132(4) 0.3128(3) 0.32233(19) 0.0265(12) Uani 0.50 1 d PDU A 1
H22A H 0.3323 0.2639 0.3154 0.032 Uiso 0.50 1 calc PR A 1
H22B H 0.2776 0.3065 0.3447 0.032 Uiso 0.50 1 calc PR A 1
C23 C 0.4594(3) 0.3663(3) 0.30025(15) 0.0384(11) Uani 0.50 1 d PDU A 1
H23A H 0.4221 0.3779 0.2733 0.058 Uiso 0.50 1 calc PR A 1
H23B H 0.4832 0.3182 0.2976 0.058 Uiso 0.50 1 calc PR A 1
H23C H 0.5029 0.4026 0.3052 0.058 Uiso 0.50 1 calc PR A 1
C24 C 0.3592(4) 0.4592(3) 0.3394(2) 0.0454(14) Uani 0.50 1 d PDU A 1
H24A H 0.3993 0.4945 0.3533 0.068 Uiso 0.50 1 calc PR A 1
H24B H 0.3100 0.4620 0.3529 0.068 Uiso 0.50 1 calc PR A 1
H24C H 0.3454 0.4701 0.3082 0.068 Uiso 0.50 1 calc PR A 1
P8 P 0.4029(5) 0.3665(5) 0.3467(2) 0.0270(5) Uani 0.50 1 d PDU A 1
Fe3 Fe 0.4658(4) 0.3339(3) 0.41072(18) 0.0249(4) Uani 0.50 1 d PDU A 1
P13 P 0.47101(19) 0.22057(18) 0.39504(9) 0.0290(5) Uani 0.50 1 d PDU A 1
C37 C 0.3824(5) 0.1615(5) 0.3994(3) 0.0446(17) Uani 0.50 1 d PDU A 1
H37A H 0.3367 0.1749 0.3766 0.067 Uiso 0.50 1 calc PR A 1
H37B H 0.3664 0.1678 0.4282 0.067 Uiso 0.50 1 calc PR A 1
H37C H 0.3971 0.1107 0.3955 0.067 Uiso 0.50 1 calc PR A 1
C38 C 0.4994(3) 0.1818(3) 0.34527(15) 0.0377(11) Uani 0.50 1 d PDU A 1
H38A H 0.5050 0.1290 0.3485 0.057 Uiso 0.50 1 calc PR A 1
H38B H 0.5514 0.2026 0.3404 0.057 Uiso 0.50 1 calc PR A 1
H38C H 0.4571 0.1930 0.3203 0.057 Uiso 0.50 1 calc PR A 1
C39 C 0.5459(3) 0.1721(2) 0.43702(15) 0.0381(11) Uani 0.50 1 d PDU A 1
H39A H 0.5319 0.1199 0.4376 0.046 Uiso 0.50 1 calc PR A 1
H39B H 0.6015 0.1765 0.4298 0.046 Uiso 0.50 1 calc PR A 1
C40 C 0.5427(10) 0.2060(5) 0.4810(3) 0.050(3) Uani 0.50 1 d PDU A 1
H40A H 0.5934 0.1952 0.5015 0.060 Uiso 0.50 1 calc PR A 1
H40B H 0.4960 0.1862 0.4934 0.060 Uiso 0.50 1 calc PR A 1
P14 P 0.5311(4) 0.3047(4) 0.4730(2) 0.0364(10) Uani 0.50 1 d PDU A 1
C41 C 0.6362(5) 0.3404(5) 0.4847(3) 0.043(2) Uani 0.50 1 d PDU A 1
H41A H 0.6530 0.3476 0.5165 0.051 Uiso 0.50 1 calc PR A 1
H41B H 0.6745 0.3060 0.4743 0.051 Uiso 0.50 1 calc PR A 1
C42 C 0.6362(3) 0.4121(3) 0.46090(16) 0.0413(11) Uani 0.50 1 d PDU A 1
H42A H 0.6922 0.4246 0.4566 0.050 Uiso 0.50 1 calc PR A 1
H42B H 0.6158 0.4512 0.4781 0.050 Uiso 0.50 1 calc PR A 1
P15 P 0.5681(4) 0.4026(3) 0.4065(2) 0.0346(9) Uani 0.50 1 d PDU A 1
C43 C 0.6492(5) 0.3741(7) 0.3755(3) 0.053(2) Uani 0.50 1 d PDU A 1
H43A H 0.6265 0.3709 0.3443 0.080 Uiso 0.50 1 calc PR A 1
H43B H 0.6704 0.3266 0.3859 0.080 Uiso 0.50 1 calc PR A 1
H43C H 0.6934 0.4098 0.3797 0.080 Uiso 0.50 1 calc PR A 1
C44 C 0.5648(3) 0.4988(3) 0.39052(19) 0.0474(13) Uani 0.50 1 d PDU A 1
H44A H 0.6197 0.5194 0.3968 0.071 Uiso 0.50 1 calc PR A 1
H44B H 0.5287 0.5253 0.4070 0.071 Uiso 0.50 1 calc PR A 1
H44C H 0.5441 0.5029 0.3592 0.071 Uiso 0.50 1 calc PR A 1
C45 C 0.4843(5) 0.3371(6) 0.5192(3) 0.047(2) Uani 0.50 1 d PDU A 1
H45A H 0.4987 0.3048 0.5448 0.056 Uiso 0.50 1 calc PR A 1
H45B H 0.5029 0.3869 0.5276 0.056 Uiso 0.50 1 calc PR A 1
C46 C 0.3932(3) 0.3361(4) 0.50323(16) 0.0484(12) Uani 0.50 1 d PDU A 1
H46A H 0.3652 0.3674 0.5221 0.058 Uiso 0.50 1 calc PR A 1
H46B H 0.3721 0.2860 0.5046 0.058 Uiso 0.50 1 calc PR A 1
P16 P 0.3728(5) 0.3696(5) 0.4460(3) 0.0336(4) Uani 0.50 1 d PDU A 1
C47 C 0.3573(4) 0.4670(3) 0.4561(2) 0.0588(16) Uani 0.50 1 d PDU A 1
H47A H 0.3163 0.4725 0.4752 0.088 Uiso 0.50 1 calc PR A 1
H47B H 0.3386 0.4916 0.4283 0.088 Uiso 0.50 1 calc PR A 1
H47C H 0.4088 0.4886 0.4701 0.088 Uiso 0.50 1 calc PR A 1
C48 C 0.2643(4) 0.3432(5) 0.4329(2) 0.061(2) Uani 0.50 1 d PDU A 1
H48A H 0.2351 0.3613 0.4557 0.092 Uiso 0.50 1 calc PR A 1
H48B H 0.2600 0.2902 0.4313 0.092 Uiso 0.50 1 calc PR A 1
H48C H 0.2403 0.3643 0.4047 0.092 Uiso 0.50 1 calc PR A 1
C21' C 0.2523(8) 0.3520(9) 0.2872(4) 0.030(2) Uani 0.50 1 d PDU A 2
H21C H 0.2937 0.3522 0.2677 0.036 Uiso 0.50 1 calc PR A 2
H21D H 0.2331 0.4027 0.2887 0.036 Uiso 0.50 1 calc PR A 2
C22' C 0.2971(3) 0.3327(3) 0.33303(19) 0.0263(12) Uani 0.50 1 d PDU A 2
H22C H 0.2932 0.2795 0.3364 0.032 Uiso 0.50 1 calc PR A 2
H22D H 0.2662 0.3550 0.3543 0.032 Uiso 0.50 1 calc PR A 2
C23' C 0.4463(3) 0.3171(4) 0.30382(15) 0.0436(12) Uani 0.50 1 d PDU A 2
H23D H 0.4255 0.3438 0.2770 0.065 Uiso 0.50 1 calc PR A 2
H23E H 0.4293 0.2663 0.3005 0.065 Uiso 0.50 1 calc PR A 2
H23F H 0.5059 0.3198 0.3095 0.065 Uiso 0.50 1 calc PR A 2
C24' C 0.4019(3) 0.4529(3) 0.33337(17) 0.0378(12) Uani 0.50 1 d PDU A 2
H24D H 0.4574 0.4702 0.3326 0.057 Uiso 0.50 1 calc PR A 2
H24E H 0.3775 0.4819 0.3544 0.057 Uiso 0.50 1 calc PR A 2
H24F H 0.3691 0.4577 0.3043 0.057 Uiso 0.50 1 calc PR A 2
P8' P 0.4052(5) 0.3577(5) 0.3499(2) 0.0270(5) Uani 0.50 1 d PDU A 2
Fe3' Fe 0.4616(4) 0.3283(3) 0.41597(18) 0.0249(4) Uani 0.50 1 d PDU A 2
P13' P 0.4553(2) 0.21354(18) 0.40548(9) 0.0313(5) Uani 0.50 1 d PDU A 2
C37' C 0.3632(5) 0.1622(5) 0.3829(3) 0.0486(19) Uani 0.50 1 d PDU A 2
H37D H 0.3500 0.1709 0.3514 0.073 Uiso 0.50 1 calc PR A 2
H37E H 0.3176 0.1781 0.3970 0.073 Uiso 0.50 1 calc PR A 2
H37F H 0.3729 0.1103 0.3883 0.073 Uiso 0.50 1 calc PR A 2
C38' C 0.5269(4) 0.1644(3) 0.3772(2) 0.0634(17) Uani 0.50 1 d PDU A 2
H38D H 0.5166 0.1121 0.3787 0.095 Uiso 0.50 1 calc PR A 2
H38E H 0.5828 0.1749 0.3913 0.095 Uiso 0.50 1 calc PR A 2
H38F H 0.5195 0.1797 0.3466 0.095 Uiso 0.50 1 calc PR A 2
C39' C 0.4722(4) 0.1630(3) 0.45921(18) 0.0546(14) Uani 0.50 1 d PDU A 2
H39C H 0.4216 0.1628 0.4721 0.065 Uiso 0.50 1 calc PR A 2
H39D H 0.4880 0.1121 0.4547 0.065 Uiso 0.50 1 calc PR A 2
C40' C 0.5392(9) 0.2014(5) 0.4891(3) 0.041(2) Uani 0.50 1 d PDU A 2
H40C H 0.5931 0.1880 0.4819 0.049 Uiso 0.50 1 calc PR A 2
H40D H 0.5379 0.1886 0.5199 0.049 Uiso 0.50 1 calc PR A 2
P14' P 0.5195(4) 0.3000(4) 0.47980(19) 0.0317(8) Uani 0.50 1 d PDU A 2
C41' C 0.6200(5) 0.3421(6) 0.4979(3) 0.043(2) Uani 0.50 1 d PDU A 2
H41C H 0.6142 0.3869 0.5147 0.052 Uiso 0.50 1 calc PR A 2
H41D H 0.6564 0.3082 0.5166 0.052 Uiso 0.50 1 calc PR A 2
C42' C 0.6542(3) 0.3595(4) 0.45673(19) 0.0477(13) Uani 0.50 1 d PDU A 2
H42C H 0.6814 0.3161 0.4471 0.057 Uiso 0.50 1 calc PR A 2
H42D H 0.6952 0.3987 0.4628 0.057 Uiso 0.50 1 calc PR A 2
P15' P 0.5711(4) 0.3887(3) 0.4129(2) 0.0297(7) Uani 0.50 1 d PDU A 2
C43' C 0.6267(5) 0.3881(7) 0.3665(3) 0.046(2) Uani 0.50 1 d PDU A 2
H43D H 0.5939 0.4123 0.3415 0.069 Uiso 0.50 1 calc PR A 2
H43E H 0.6372 0.3378 0.3587 0.069 Uiso 0.50 1 calc PR A 2
H43F H 0.6785 0.4138 0.3745 0.069 Uiso 0.50 1 calc PR A 2
C44' C 0.5724(4) 0.4869(3) 0.42343(19) 0.0506(13) Uani 0.50 1 d PDU A 2
H44D H 0.6281 0.5053 0.4252 0.076 Uiso 0.50 1 calc PR A 2
H44E H 0.5530 0.4963 0.4511 0.076 Uiso 0.50 1 calc PR A 2
H44F H 0.5367 0.5115 0.3996 0.076 Uiso 0.50 1 calc PR A 2
C45' C 0.4599(5) 0.3239(5) 0.5233(3) 0.0402(19) Uani 0.50 1 d PDU A 2
H45C H 0.4256 0.2825 0.5294 0.048 Uiso 0.50 1 calc PR A 2
H45D H 0.4969 0.3368 0.5506 0.048 Uiso 0.50 1 calc PR A 2
C46' C 0.4069(3) 0.3886(3) 0.50666(15) 0.0426(11) Uani 0.50 1 d PDU A 2
H46C H 0.4391 0.4339 0.5111 0.051 Uiso 0.50 1 calc PR A 2
H46D H 0.3606 0.3926 0.5229 0.051 Uiso 0.50 1 calc PR A 2
P16' P 0.3685(5) 0.3750(5) 0.4476(3) 0.0336(4) Uani 0.50 1 d PDU A 2
C47' C 0.3219(4) 0.4655(3) 0.43574(19) 0.0497(14) Uani 0.50 1 d PDU A 2
H47D H 0.2912 0.4789 0.4589 0.075 Uiso 0.50 1 calc PR A 2
H47E H 0.2851 0.4640 0.4077 0.075 Uiso 0.50 1 calc PR A 2
H47F H 0.3648 0.5014 0.4343 0.075 Uiso 0.50 1 calc PR A 2
C48' C 0.2734(4) 0.3252(5) 0.4523(2) 0.0534(18) Uani 0.50 1 d PDU A 2
H48D H 0.2404 0.3542 0.4693 0.080 Uiso 0.50 1 calc PR A 2
H48E H 0.2871 0.2787 0.4670 0.080 Uiso 0.50 1 calc PR A 2
H48F H 0.2426 0.3165 0.4231 0.080 Uiso 0.50 1 calc PR A 2
C9 C 0.0630(8) 0.4481(5) 0.2914(3) 0.033(2) Uani 0.50 1 d PDU B 1
H9A H 0.0318 0.4062 0.2998 0.040 Uiso 0.50 1 calc PR B 1
H9B H 0.1194 0.4442 0.3075 0.040 Uiso 0.50 1 calc PR B 1
C10 C 0.0248(10) 0.5181(7) 0.3049(4) 0.043(3) Uani 0.50 1 d PDU B 1
H10A H -0.0349 0.5127 0.2964 0.051 Uiso 0.50 1 calc PR B 1
H10B H 0.0416 0.5573 0.2864 0.051 Uiso 0.50 1 calc PR B 1
C11 C 0.1528(6) 0.5729(9) 0.3679(3) 0.069(3) Uani 0.50 1 d PDU B 1
H11A H 0.1826 0.5298 0.3608 0.104 Uiso 0.50 1 calc PR B 1
H11B H 0.1728 0.5875 0.3981 0.104 Uiso 0.50 1 calc PR B 1
H11C H 0.1612 0.6126 0.3481 0.104 Uiso 0.50 1 calc PR B 1
C12 C 0.0482(11) 0.4642(7) 0.3908(6) 0.063(3) Uani 0.50 1 d PDU B 1
H12A H 0.0901 0.4336 0.3813 0.094 Uiso 0.50 1 calc PR B 1
H12B H -0.0047 0.4398 0.3843 0.094 Uiso 0.50 1 calc PR B 1
H12C H 0.0619 0.4727 0.4224 0.094 Uiso 0.50 1 calc PR B 1
P4 P 0.0432(6) 0.5517(5) 0.3618(4) 0.0383(9) Uani 0.50 1 d PDU B 1
Fe4 Fe -0.0347(4) 0.6376(3) 0.3787(2) 0.0280(4) Uani 0.50 1 d PDU B 1
P17 P -0.1410(2) 0.5705(2) 0.37770(12) 0.0375(7) Uani 0.50 1 d PDU B 1
C49 C -0.1849(7) 0.5118(8) 0.3322(4) 0.054(3) Uani 0.50 1 d PDU B 1
H49A H -0.1505 0.4687 0.3316 0.082 Uiso 0.50 1 calc PR B 1
H49B H -0.1877 0.5384 0.3046 0.082 Uiso 0.50 1 calc PR B 1
H49C H -0.2398 0.4969 0.3360 0.082 Uiso 0.50 1 calc PR B 1
C50 C -0.1520(6) 0.5109(7) 0.4228(4) 0.089(4) Uani 0.50 1 d PDU B 1
H50A H -0.2010 0.4812 0.4150 0.134 Uiso 0.50 1 calc PR B 1
H50B H -0.1567 0.5400 0.4487 0.134 Uiso 0.50 1 calc PR B 1
H50C H -0.1041 0.4793 0.4291 0.134 Uiso 0.50 1 calc PR B 1
C51 C -0.2339(4) 0.6287(5) 0.3781(3) 0.066(2) Uani 0.50 1 d PDU B 1
H51A H -0.2553 0.6456 0.3481 0.079 Uiso 0.50 1 calc PR B 1
H51B H -0.2770 0.6004 0.3889 0.079 Uiso 0.50 1 calc PR B 1
C52 C -0.2096(4) 0.6935(5) 0.4078(3) 0.076(2) Uani 0.50 1 d PDU B 1
H52A H -0.2056 0.6793 0.4389 0.092 Uiso 0.50 1 calc PR B 1
H52B H -0.2500 0.7330 0.4015 0.092 Uiso 0.50 1 calc PR B 1
P18 P -0.10945(15) 0.72260(12) 0.39591(7) 0.0535(5) Uani 0.50 1 d PDU B 1
C53 C -0.1351(7) 0.7907(6) 0.3518(4) 0.088(4) Uani 0.50 1 d PDU B 1
H53A H -0.1839 0.7753 0.3312 0.106 Uiso 0.50 1 calc PR B 1
H53B H -0.1463 0.8384 0.3643 0.106 Uiso 0.50 1 calc PR B 1
C54 C -0.0610(6) 0.7960(4) 0.3283(3) 0.077(2) Uani 0.50 1 d PDU B 1
H54A H -0.0168 0.8244 0.3458 0.092 Uiso 0.50 1 calc PR B 1
H54B H -0.0762 0.8196 0.2994 0.092 Uiso 0.50 1 calc PR B 1
P19 P -0.0281(2) 0.70149(18) 0.32173(10) 0.0376(6) Uani 0.50 1 d PDU B 1
C55 C 0.0679(5) 0.7234(5) 0.3014(3) 0.073(2) Uani 0.50 1 d PDU B 1
H55A H 0.0581 0.7629 0.2801 0.109 Uiso 0.50 1 calc PR B 1
H55B H 0.0870 0.6804 0.2875 0.109 Uiso 0.50 1 calc PR B 1
H55C H 0.1094 0.7384 0.3259 0.109 Uiso 0.50 1 calc PR B 1
C56 C -0.0898(9) 0.6810(9) 0.2679(3) 0.051(3) Uani 0.50 1 d PDU B 1
H56A H -0.1478 0.6853 0.2699 0.076 Uiso 0.50 1 calc PR B 1
H56B H -0.0782 0.6315 0.2592 0.076 Uiso 0.50 1 calc PR B 1
H56C H -0.0761 0.7154 0.2462 0.076 Uiso 0.50 1 calc PR B 1
C57 C -0.0656(6) 0.7754(4) 0.4447(3) 0.081(3) Uani 0.50 1 d PDU B 1
H57A H -0.0344 0.8175 0.4364 0.098 Uiso 0.50 1 calc PR B 1
H57B H -0.1092 0.7933 0.4602 0.098 Uiso 0.50 1 calc PR B 1
C58 C -0.0097(8) 0.7229(7) 0.4734(3) 0.085(4) Uani 0.50 1 d PDU B 1
H58A H -0.0422 0.6916 0.4899 0.102 Uiso 0.50 1 calc PR B 1
H58B H 0.0298 0.7504 0.4946 0.102 Uiso 0.50 1 calc PR B 1
P20 P 0.0451(5) 0.6665(5) 0.4382(3) 0.0484(15) Uani 0.50 1 d PDU B 1
C59 C 0.1348(9) 0.7254(10) 0.4362(6) 0.105(6) Uani 0.50 1 d PDU B 1
H59A H 0.1595 0.7389 0.4660 0.158 Uiso 0.50 1 calc PR B 1
H59B H 0.1176 0.7693 0.4194 0.158 Uiso 0.50 1 calc PR B 1
H59C H 0.1748 0.6991 0.4223 0.158 Uiso 0.50 1 calc PR B 1
C60 C 0.0933(11) 0.6021(7) 0.4794(4) 0.089(5) Uani 0.50 1 d PDU B 1
H60A H 0.1352 0.5746 0.4676 0.133 Uiso 0.50 1 calc PR B 1
H60B H 0.0521 0.5686 0.4870 0.133 Uiso 0.50 1 calc PR B 1
H60C H 0.1184 0.6286 0.5055 0.133 Uiso 0.50 1 calc PR B 1
C9' C 0.0737(8) 0.4691(4) 0.2891(3) 0.0321(19) Uani 0.50 1 d PDU B 2
H9'1 H 0.0530 0.4275 0.3042 0.038 Uiso 0.50 1 calc PR B 2
H9'2 H 0.1325 0.4736 0.3008 0.038 Uiso 0.50 1 calc PR B 2
C10' C 0.0320(10) 0.5374(7) 0.3030(4) 0.038(3) Uani 0.50 1 d PDU B 2
H10C H -0.0275 0.5316 0.2938 0.046 Uiso 0.50 1 calc PR B 2
H10D H 0.0494 0.5790 0.2866 0.046 Uiso 0.50 1 calc PR B 2
C11' C 0.1582(7) 0.5862(11) 0.3676(5) 0.115(6) Uani 0.50 1 d PDU B 2
H11D H 0.1857 0.5536 0.3498 0.173 Uiso 0.50 1 calc PR B 2
H11E H 0.1836 0.5819 0.3983 0.173 Uiso 0.50 1 calc PR B 2
H11F H 0.1630 0.6363 0.3579 0.173 Uiso 0.50 1 calc PR B 2
C12' C 0.0641(14) 0.4697(9) 0.3865(7) 0.103(6) Uani 0.50 1 d PDU B 2
H12D H 0.1098 0.4453 0.3762 0.154 Uiso 0.50 1 calc PR B 2
H12E H 0.0143 0.4413 0.3780 0.154 Uiso 0.50 1 calc PR B 2
H12F H 0.0755 0.4739 0.4184 0.154 Uiso 0.50 1 calc PR B 2
P4' P 0.0504(6) 0.5614(6) 0.3619(4) 0.0383(9) Uani 0.50 1 d PDU B 2
Fe4' Fe -0.0371(4) 0.6333(3) 0.3841(2) 0.0280(4) Uani 0.50 1 d PDU B 2
P17' P -0.1291(3) 0.5512(2) 0.37877(17) 0.0507(10) Uani 0.50 1 d PDU B 2
C49' C -0.1625(8) 0.4975(7) 0.3292(5) 0.061(3) Uani 0.50 1 d PDU B 2
H49D H -0.1195 0.4631 0.3249 0.092 Uiso 0.50 1 calc PR B 2
H49E H -0.1736 0.5299 0.3039 0.092 Uiso 0.50 1 calc PR B 2
H49F H -0.2122 0.4707 0.3323 0.092 Uiso 0.50 1 calc PR B 2
C50' C -0.1301(10) 0.4789(7) 0.4195(5) 0.112(6) Uani 0.50 1 d PDU B 2
H50D H -0.1814 0.4518 0.4130 0.168 Uiso 0.50 1 calc PR B 2
H50E H -0.1253 0.5004 0.4487 0.168 Uiso 0.50 1 calc PR B 2
H50F H -0.0843 0.4459 0.4185 0.168 Uiso 0.50 1 calc PR B 2
C51' C -0.2318(5) 0.5922(5) 0.3820(4) 0.087(3) Uani 0.50 1 d PDU B 2
H51C H -0.2559 0.6133 0.3534 0.105 Uiso 0.50 1 calc PR B 2
H51D H -0.2694 0.5547 0.3900 0.105 Uiso 0.50 1 calc PR B 2
C52' C -0.2180(5) 0.6511(4) 0.4167(3) 0.077(3) Uani 0.50 1 d PDU B 2
H52C H -0.2111 0.6294 0.4463 0.092 Uiso 0.50 1 calc PR B 2
H52D H -0.2648 0.6850 0.4134 0.092 Uiso 0.50 1 calc PR B 2
P18' P -0.12416(14) 0.69924(12) 0.40845(7) 0.0470(5) Uani 0.50 1 d PDU B 2
C53' C -0.1650(4) 0.7734(4) 0.3706(3) 0.0651(18) Uani 0.50 1 d PDU B 2
H53C H -0.2139 0.7566 0.3505 0.078 Uiso 0.50 1 calc PR B 2
H53D H -0.1803 0.8156 0.3872 0.078 Uiso 0.50 1 calc PR B 2
C54' C -0.0989(6) 0.7941(4) 0.3453(4) 0.063(2) Uani 0.50 1 d PDU B 2
H54C H -0.0594 0.8270 0.3629 0.076 Uiso 0.50 1 calc PR B 2
H54D H -0.1226 0.8197 0.3181 0.076 Uiso 0.50 1 calc PR B 2
P19' P -0.04644(19) 0.70978(18) 0.33176(10) 0.0353(5) Uani 0.50 1 d PDU B 2
C55' C 0.0415(5) 0.7550(5) 0.3142(3) 0.075(2) Uani 0.50 1 d PDU B 2
H55D H 0.0223 0.7952 0.2945 0.113 Uiso 0.50 1 calc PR B 2
H55E H 0.0712 0.7200 0.2989 0.113 Uiso 0.50 1 calc PR B 2
H55F H 0.0777 0.7739 0.3398 0.113 Uiso 0.50 1 calc PR B 2
C56' C -0.1047(9) 0.6905(9) 0.2771(3) 0.061(4) Uani 0.50 1 d PDU B 2
H56D H -0.1616 0.6802 0.2795 0.092 Uiso 0.50 1 calc PR B 2
H56E H -0.0811 0.6483 0.2645 0.092 Uiso 0.50 1 calc PR B 2
H56F H -0.1024 0.7327 0.2581 0.092 Uiso 0.50 1 calc PR B 2
C57' C -0.0873(5) 0.7468(5) 0.4598(2) 0.074(2) Uani 0.50 1 d PDU B 2
H57C H -0.0665 0.7955 0.4538 0.089 Uiso 0.50 1 calc PR B 2
H57D H -0.1319 0.7526 0.4771 0.089 Uiso 0.50 1 calc PR B 2
C58' C -0.0203(8) 0.7014(8) 0.4843(3) 0.084(4) Uani 0.50 1 d PDU B 2
H58C H -0.0436 0.6627 0.5007 0.101 Uiso 0.50 1 calc PR B 2
H58D H 0.0160 0.7318 0.5054 0.101 Uiso 0.50 1 calc PR B 2
P20' P 0.0385(5) 0.6603(5) 0.4442(3) 0.0453(12) Uani 0.50 1 d PDU B 2
C59' C 0.1200(8) 0.7291(7) 0.4466(5) 0.071(3) Uani 0.50 1 d PDU B 2
H59D H 0.0955 0.7775 0.4419 0.107 Uiso 0.50 1 calc PR B 2
H59E H 0.1530 0.7190 0.4238 0.107 Uiso 0.50 1 calc PR B 2
H59F H 0.1547 0.7275 0.4753 0.107 Uiso 0.50 1 calc PR B 2
C60' C 0.0933(9) 0.5933(8) 0.4821(5) 0.071(4) Uani 0.50 1 d PDU B 2
H60D H 0.1363 0.5706 0.4686 0.106 Uiso 0.50 1 calc PR B 2
H60E H 0.0551 0.5560 0.4886 0.106 Uiso 0.50 1 calc PR B 2
H60F H 0.1177 0.6176 0.5092 0.106 Uiso 0.50 1 calc PR B 2
C61 C 0.1127(5) 0.5445(5) -0.0105(3) 0.136(3) Uani 0.70 1 d PDU C 1
H61A H 0.0772 0.5364 -0.0389 0.164 Uiso 0.70 1 calc PR C 1
H61B H 0.0794 0.5394 0.0130 0.164 Uiso 0.70 1 calc PR C 1
C62 C 0.1808(5) 0.4911(5) -0.0042(2) 0.0961(19) Uani 0.70 1 d PDU C 1
H62A H 0.1926 0.4731 -0.0326 0.115 Uiso 0.70 1 calc PR C 1
H62B H 0.1683 0.4493 0.0136 0.115 Uiso 0.70 1 calc PR C 1
O1 O 0.1480(4) 0.6150(3) -0.00924(18) 0.1369(19) Uani 0.70 1 d PDU C 1
C63 C 0.2503(5) 0.5343(4) 0.0191(3) 0.087(2) Uani 0.70 1 d PDU C 1
H63A H 0.3031 0.5155 0.0132 0.104 Uiso 0.70 1 calc PR C 1
H63B H 0.2505 0.5345 0.0510 0.104 Uiso 0.70 1 calc PR C 1
C64 C 0.2326(4) 0.6103(4) -0.0005(2) 0.1009(19) Uani 0.70 1 d PDU C 1
H64A H 0.2556 0.6483 0.0205 0.121 Uiso 0.70 1 calc PR C 1
H64B H 0.2560 0.6159 -0.0277 0.121 Uiso 0.70 1 calc PR C 1
C61' C 0.2474(8) 0.4061(9) 0.0107(4) 0.112(4) Uani 0.30 1 d PDU D 2
H61C H 0.2958 0.3760 0.0083 0.134 Uiso 0.30 1 calc PR D 2
H61D H 0.2165 0.3828 0.0316 0.134 Uiso 0.30 1 calc PR D 2
C62' C 0.2721(8) 0.4813(11) 0.0250(5) 0.125(7) Uani 0.30 1 d PDU D 2
H62C H 0.3277 0.4919 0.0193 0.149 Uiso 0.30 1 calc PR D 2
H62D H 0.2714 0.4872 0.0567 0.149 Uiso 0.30 1 calc PR D 2
O1' O 0.1989(6) 0.4149(6) -0.0298(3) 0.098(3) Uani 0.30 1 d PDU D 2
C63' C 0.2115(10) 0.5313(9) -0.0009(6) 0.131(7) Uani 0.30 1 d PDU D 2
H63C H 0.2383 0.5643 -0.0194 0.157 Uiso 0.30 1 calc PR D 2
H63D H 0.1824 0.5605 0.0184 0.157 Uiso 0.30 1 calc PR D 2
C64' C 0.1540(8) 0.4792(9) -0.0286(6) 0.125(6) Uani 0.30 1 d PDU D 2
H64C H 0.1048 0.4704 -0.0152 0.149 Uiso 0.30 1 calc PR D 2
H64D H 0.1371 0.4988 -0.0584 0.149 Uiso 0.30 1 calc PR D 2

loop_
_atom_site_aniso_label
_atom_site_aniso_U_11
_atom_site_aniso_U_22
_atom_site_aniso_U_33
_atom_site_aniso_U_23
_atom_site_aniso_U_13
_atom_site_aniso_U_12
Fe1 0.02413(14) 0.03599(17) 0.02091(14) 0.00419(12) 0.00106(11) 0.00038(12)
Fe2 0.02306(14) 0.02948(15) 0.02418(14) 0.00099(11) 0.00112(11) -0.00524(11)
P1 0.0295(3) 0.0521(4) 0.0276(3) 0.0022(3) -0.0054(2) 0.0011(3)
P2 0.0296(3) 0.0504(4) 0.0255(3) -0.0030(2) 0.0016(2) 0.0070(3)
P3 0.0369(3) 0.0326(3) 0.0298(3) 0.0072(2) 0.0109(2) 0.0027(2)
P5 0.0403(3) 0.0361(3) 0.0343(3) 0.0019(2) 0.0033(2) 0.0013(3)
P6 0.0263(3) 0.0418(3) 0.0283(3) 0.0124(2) -0.0029(2) -0.0082(2)
P7 0.0272(3) 0.0387(3) 0.0246(3) 0.0053(2) -0.0005(2) -0.0108(2)
P9 0.0332(3) 0.0332(3) 0.0417(3) -0.0035(3) -0.0004(2) -0.0010(2)
P10 0.0264(3) 0.0375(3) 0.0349(3) -0.0005(2) 0.0021(2) -0.0094(2)
P11 0.0325(3) 0.0444(3) 0.0274(3) -0.0041(2) 0.0024(2) -0.0056(2)
P12 0.0314(3) 0.0348(3) 0.0273(3) 0.0050(2) 0.0012(2) -0.0071(2)
C1 0.0582(17) 0.076(2) 0.0332(13) -0.0060(13) -0.0155(12) 0.0046(15)
C2 0.0334(14) 0.089(2) 0.067(2) 0.0160(17) -0.0038(13) -0.0103(15)
C3 0.0353(13) 0.0610(17) 0.0380(13) 0.0022(12) -0.0068(10) 0.0117(12)
C4 0.0345(12) 0.0629(17) 0.0388(13) -0.0008(12) -0.0028(10) 0.0160(12)
C5 0.0604(18) 0.0452(16) 0.0677(19) -0.0134(14) 0.0193(15) -0.0011(13)
C6 0.072(2) 0.0426(15) 0.0561(17) -0.0019(13) 0.0227(15) -0.0114(14)
C7 0.0395(14) 0.0572(17) 0.0624(17) 0.0160(14) 0.0193(13) -0.0012(12)
C8 0.0655(18) 0.0641(19) 0.0372(14) 0.0204(13) 0.0124(13) 0.0014(15)
C13 0.0687(19) 0.0508(16) 0.0392(14) -0.0086(12) 0.0130(13) 0.0053(14)
C14 0.0607(18) 0.0411(15) 0.0624(18) -0.0005(13) -0.0006(14) -0.0096(13)
C15 0.0434(14) 0.0442(15) 0.0570(16) 0.0087(12) 0.0065(12) 0.0095(12)
C16 0.0400(13) 0.0446(15) 0.0522(15) 0.0193(12) -0.0015(11) 0.0001(11)
C17 0.0373(12) 0.0555(15) 0.0264(11) 0.0121(10) -0.0050(9) -0.0202(11)
C18 0.0343(12) 0.0520(15) 0.0275(11) 0.0098(10) -0.0008(9) -0.0156(10)
C19 0.0471(14) 0.0485(15) 0.0313(12) 0.0001(10) 0.0000(10) -0.0204(12)
C20 0.0268(11) 0.0572(16) 0.0464(14) 0.0145(12) 0.0010(10) -0.0051(11)
C25 0.0535(17) 0.066(2) 0.0598(18) -0.0250(15) 0.0039(14) 0.0068(15)
C26 0.0609(18) 0.0384(15) 0.075(2) 0.0107(14) 0.0025(15) 0.0054(13)
C27 0.0297(12) 0.0510(16) 0.0642(17) -0.0073(13) -0.0037(11) 0.0036(11)
C28 0.0262(11) 0.0589(17) 0.0571(16) -0.0064(13) 0.0057(11) -0.0067(11)
C29 0.0392(13) 0.0482(15) 0.0427(14) -0.0056(11) -0.0032(10) -0.0172(11)
C30 0.0513(15) 0.0396(14) 0.0416(14) -0.0093(11) -0.0007(11) -0.0096(11)
C31 0.0476(16) 0.094(3) 0.0535(17) -0.0297(17) 0.0120(13) 0.0034(16)
C32 0.0578(17) 0.075(2) 0.0276(12) 0.0049(12) -0.0040(11) -0.0204(15)
C33 0.0422(14) 0.0517(16) 0.0504(15) 0.0095(12) 0.0036(11) -0.0210(12)
C34 0.0433(14) 0.0546(16) 0.0400(13) 0.0130(12) 0.0059(11) -0.0162(12)
C35 0.0493(15) 0.0373(14) 0.0553(16) 0.0097(12) 0.0017(12) -0.0004(11)
C36 0.0528(15) 0.0518(15) 0.0263(11) 0.0070(10) -0.0032(10) -0.0154(12)
C21 0.020(2) 0.040(3) 0.028(3) 0.008(3) 0.001(3) -0.003(2)
C22 0.030(3) 0.025(3) 0.023(3) -0.001(2) 0.0008(19) -0.005(2)
C23 0.035(2) 0.046(3) 0.032(2) 0.003(2) 0.0007(18) -0.019(2)
C24 0.048(3) 0.024(2) 0.055(4) 0.000(2) -0.018(3) -0.001(3)
P8 0.0263(4) 0.0278(15) 0.0253(8) -0.0013(8) -0.0008(5) -0.0036(8)
Fe3 0.0243(5) 0.0240(7) 0.0242(10) -0.0038(6) -0.0022(6) -0.0003(4)
P13 0.0294(12) 0.0257(8) 0.0301(12) -0.0029(8) -0.0004(7) 0.0001(7)
C37 0.040(4) 0.034(3) 0.055(5) 0.002(4) -0.006(3) -0.006(3)
C38 0.041(3) 0.034(2) 0.035(2) -0.014(2) -0.001(2) 0.010(2)
C39 0.038(2) 0.023(2) 0.046(3) 0.0022(18) -0.014(2) 0.0068(18)
C40 0.048(5) 0.045(4) 0.048(5) 0.016(3) -0.016(4) 0.003(3)
P14 0.0376(18) 0.0314(14) 0.0358(19) -0.0017(12) -0.0072(12) 0.0028(12)
C41 0.034(3) 0.044(3) 0.043(5) -0.004(4) -0.013(3) 0.001(3)
C42 0.033(2) 0.041(3) 0.045(3) -0.009(2) -0.007(2) -0.007(2)
P15 0.0324(11) 0.0298(17) 0.039(2) -0.0043(12) -0.0020(11) -0.0038(11)
C43 0.028(5) 0.074(6) 0.058(5) -0.022(5) 0.007(4) -0.012(4)
C44 0.055(3) 0.032(2) 0.050(3) 0.003(2) -0.007(2) -0.016(2)
C45 0.053(4) 0.055(5) 0.027(3) 0.001(3) -0.006(3) -0.002(4)
C46 0.048(3) 0.064(4) 0.034(3) -0.005(3) 0.009(2) -0.001(3)
P16 0.0298(7) 0.0416(10) 0.0280(5) -0.0058(5) 0.0005(4) 0.0037(5)
C47 0.058(4) 0.066(4) 0.048(4) -0.018(3) -0.006(3) 0.028(3)
C48 0.026(3) 0.111(7) 0.047(4) -0.015(4) 0.008(3) 0.001(3)
C21' 0.020(2) 0.040(3) 0.028(3) 0.008(3) 0.001(3) -0.003(2)
C22' 0.023(2) 0.030(3) 0.024(3) -0.001(2) 0.0003(19) -0.006(2)
C23' 0.035(3) 0.071(4) 0.025(2) -0.010(2) 0.0074(19) 0.004(3)
C24' 0.041(3) 0.040(3) 0.029(2) 0.007(2) -0.006(2) -0.011(3)
P8' 0.0263(4) 0.0278(15) 0.0253(8) -0.0013(8) -0.0008(5) -0.0036(8)
Fe3' 0.0243(5) 0.0240(7) 0.0242(10) -0.0038(6) -0.0022(6) -0.0003(4)
P13' 0.0328(13) 0.0250(9) 0.0339(13) -0.0066(9) -0.0012(8) 0.0027(8)
C37' 0.046(4) 0.023(3) 0.074(6) -0.002(4) 0.000(4) -0.012(3)
C38' 0.054(3) 0.046(3) 0.094(5) -0.026(3) 0.022(3) -0.001(3)
C39' 0.067(4) 0.033(3) 0.060(3) 0.004(2) 0.000(3) 0.001(2)
C40' 0.057(5) 0.026(3) 0.036(3) 0.003(3) -0.005(4) 0.007(3)
P14' 0.0333(16) 0.0287(11) 0.0286(15) 0.0007(10) -0.0083(11) -0.0002(10)
C41' 0.040(4) 0.047(4) 0.036(4) -0.001(3) -0.012(3) -0.005(3)
C42' 0.032(3) 0.059(4) 0.046(3) 0.005(3) -0.009(2) -0.012(2)
P15' 0.0234(9) 0.035(2) 0.0279(13) -0.0028(12) -0.0031(8) -0.0037(12)
C43' 0.026(4) 0.070(6) 0.041(3) -0.001(3) -0.001(3) -0.015(4)
C44' 0.058(3) 0.040(3) 0.051(3) -0.003(2) 0.001(3) -0.019(2)
C45' 0.055(5) 0.039(4) 0.025(3) 0.001(2) 0.003(3) 0.003(3)
C46' 0.047(3) 0.053(3) 0.027(2) -0.004(2) 0.0046(19) 0.010(2)
P16' 0.0298(7) 0.0416(10) 0.0280(5) -0.0058(5) 0.0005(4) 0.0037(5)
C47' 0.057(4) 0.051(3) 0.039(3) -0.005(3) 0.002(3) 0.026(3)
C48' 0.040(3) 0.078(5) 0.044(4) -0.006(4) 0.013(3) -0.010(3)
C9 0.051(5) 0.024(4) 0.024(3) 0.001(3) 0.003(2) 0.006(3)
C10 0.048(4) 0.051(7) 0.027(3) -0.003(4) -0.001(3) 0.015(5)
C11 0.041(4) 0.140(9) 0.022(3) 0.005(4) -0.009(3) 0.018(4)
C12 0.107(7) 0.038(4) 0.038(7) 0.005(4) -0.003(5) 0.037(4)
P4 0.0446(13) 0.039(2) 0.0290(3) -0.0010(11) 0.0004(8) 0.0107(14)
Fe4 0.0341(3) 0.0235(5) 0.0256(11) -0.0015(6) 0.0022(6) -0.0019(3)
P17 0.0354(9) 0.052(2) 0.0229(8) 0.0047(11) -0.0023(6) -0.0121(12)
C49 0.047(5) 0.067(7) 0.044(4) 0.006(3) -0.007(3) -0.022(4)
C50 0.060(5) 0.152(11) 0.052(4) 0.048(6) -0.007(4) -0.059(6)
C51 0.031(3) 0.120(7) 0.045(4) -0.010(4) 0.004(3) 0.005(4)
C52 0.055(4) 0.120(7) 0.054(4) -0.016(4) 0.009(3) 0.032(4)
P18 0.0650(14) 0.0466(13) 0.0468(12) -0.0113(8) 0.0026(9) 0.0180(10)
C53 0.116(12) 0.053(6) 0.095(7) 0.009(4) 0.014(7) 0.046(7)
C54 0.128(8) 0.031(3) 0.067(5) 0.010(3) 0.007(4) 0.010(4)
P19 0.0455(16) 0.0283(10) 0.0367(13) 0.0074(9) 0.0000(8) -0.0045(9)
C55 0.064(5) 0.085(6) 0.071(6) 0.032(5) 0.014(4) -0.029(4)
C56 0.066(5) 0.051(5) 0.032(4) 0.014(3) -0.003(3) 0.003(4)
C57 0.115(7) 0.058(5) 0.070(5) -0.030(4) 0.010(5) 0.018(4)
C58 0.121(8) 0.078(7) 0.047(6) -0.035(5) -0.013(5) 0.022(6)
P20 0.064(2) 0.0401(16) 0.036(2) -0.0015(13) -0.0066(15) 0.0033(16)
C59 0.106(9) 0.140(11) 0.060(8) -0.026(6) -0.014(6) -0.081(9)
C60 0.160(14) 0.057(6) 0.034(6) -0.016(4) -0.031(6) 0.028(6)
C9' 0.038(3) 0.027(5) 0.030(3) 0.003(3) 0.004(2) 0.000(4)
C10' 0.050(5) 0.043(6) 0.024(3) 0.001(3) 0.010(3) 0.017(4)
C11' 0.029(4) 0.161(12) 0.156(12) -0.077(9) 0.013(5) 0.013(5)
C12' 0.219(18) 0.065(7) 0.024(4) 0.009(5) 0.020(9) 0.067(8)
P4' 0.0446(13) 0.039(2) 0.0290(3) -0.0010(11) 0.0004(8) 0.0107(14)
Fe4' 0.0341(3) 0.0235(5) 0.0256(11) -0.0015(6) 0.0022(6) -0.0019(3)
P17' 0.065(2) 0.0375(16) 0.0547(15) -0.0009(11) 0.0235(14) -0.0169(13)
C49' 0.066(8) 0.043(5) 0.071(5) -0.006(4) -0.002(5) -0.027(5)
C50' 0.148(12) 0.094(9) 0.086(7) 0.056(7) -0.004(8) -0.057(7)
C51' 0.066(5) 0.077(6) 0.129(9) -0.018(5) 0.046(5) -0.030(4)
C52' 0.057(4) 0.080(5) 0.104(7) -0.015(4) 0.045(4) -0.010(4)
P18' 0.0512(9) 0.0410(11) 0.0520(12) -0.0123(8) 0.0181(8) -0.0010(8)
C53' 0.062(4) 0.043(4) 0.087(5) -0.010(3) 0.005(3) 0.021(3)
C54' 0.079(7) 0.031(3) 0.073(6) 0.008(3) -0.007(4) 0.010(4)
P19' 0.0371(13) 0.0287(10) 0.0384(14) 0.0059(9) 0.0008(8) -0.0031(8)
C55' 0.063(5) 0.089(7) 0.074(6) 0.037(5) 0.012(4) -0.022(4)
C56' 0.072(7) 0.055(5) 0.047(5) 0.011(4) -0.017(5) 0.006(5)
C57' 0.084(5) 0.080(6) 0.063(5) -0.041(4) 0.021(4) 0.003(4)
C58' 0.101(6) 0.107(10) 0.042(5) -0.032(5) 0.007(4) 0.014(6)
P20' 0.0566(16) 0.044(2) 0.0308(18) -0.0110(18) -0.0062(14) -0.0048(12)
C59' 0.085(6) 0.062(5) 0.056(7) -0.006(4) -0.021(5) -0.024(4)
C60' 0.077(7) 0.088(8) 0.039(6) 0.022(5) -0.014(5) 0.001(5)
C61 0.106(5) 0.137(7) 0.153(7) 0.007(6) -0.018(5) -0.030(4)
C62 0.089(5) 0.144(5) 0.057(3) -0.006(4) 0.019(3) -0.037(4)
O1 0.145(4) 0.129(4) 0.120(4) 0.023(3) -0.026(4) -0.023(4)
C63 0.073(4) 0.128(5) 0.064(4) -0.002(4) 0.021(3) -0.024(4)
C64 0.095(4) 0.142(5) 0.073(4) -0.008(4) 0.033(3) -0.020(4)
C61' 0.088(9) 0.200(13) 0.058(6) -0.019(8) 0.045(6) -0.044(9)
C62' 0.070(8) 0.255(19) 0.060(8) -0.047(12) 0.045(6) -0.073(11)
O1' 0.104(7) 0.109(7) 0.085(6) -0.006(5) 0.028(5) -0.038(5)
C63' 0.078(11) 0.171(12) 0.163(19) -0.101(12) 0.078(11) -0.051(10)
C64' 0.054(8) 0.187(15) 0.132(15) -0.068(12) 0.014(7) -0.016(8)

loop_
_atom_type_symbol
_atom_type_description
_atom_type_scat_dispersion_real
_atom_type_scat_dispersion_imag
_atom_type_scat_source
C C 0.0033 0.0016 'International Tables Vol C Tables 4.2.6.8 and 6.1.1.4'
H H 0.0000 0.0000 'International Tables Vol C Tables 4.2.6.8 and 6.1.1.4'
O O 0.0106 0.0060 'International Tables Vol C Tables 4.2.6.8 and 6.1.1.4'
P P 0.1023 0.0942 'International Tables Vol C Tables 4.2.6.8 and 6.1.1.4'
Fe Fe 0.3463 0.8444 'International Tables Vol C Tables 4.2.6.8 and 6.1.1.4'

loop_
_geom_angle_atom_site_label_1
_geom_angle_atom_site_label_2
_geom_angle_atom_site_label_3
_geom_angle
_geom_angle_site_symmetry_1
_geom_angle_site_symmetry_3
_geom_angle_publ_flag
P3 Fe1 P1 111.69(3) . . ?
P3 Fe1 P6 110.75(3) . . ?
P1 Fe1 P6 137.44(3) . . ?
P3 Fe1 P5 96.87(3) . . ?
P1 Fe1 P5 93.29(3) . . ?
P6 Fe1 P5 84.76(3) . . ?
P3 Fe1 P2 86.11(3) . . ?
P1 Fe1 P2 84.35(3) . . ?
P6 Fe1 P2 95.44(3) . . ?
P5 Fe1 P2 176.73(3) . . ?
P10 Fe2 P12 85.17(2) . . ?
P10 Fe2 P11 84.73(3) . . ?
P12 Fe2 P11 118.64(3) . . ?
P10 Fe2 P9 85.03(3) . . ?
P12 Fe2 P9 118.89(3) . . ?
P11 Fe2 P9 120.19(3) . . ?
P10 Fe2 P7 179.43(3) . . ?
P12 Fe2 P7 94.65(2) . . ?
P11 Fe2 P7 95.83(2) . . ?
P9 Fe2 P7 94.59(3) . . ?
C2 P1 C1 97.47(15) . . ?
C2 P1 C3 98.81(15) . . ?
C1 P1 C3 98.68(13) . . ?
C2 P1 Fe1 123.07(10) . . ?
C1 P1 Fe1 123.44(10) . . ?
C3 P1 Fe1 110.43(8) . . ?
C9' P2 C4 100.0(4) . . ?
C9' P2 C5 95.1(3) . . ?
C4 P2 C5 100.51(14) . . ?
C4 P2 C9 98.9(4) . . ?
C5 P2 C9 108.3(3) . . ?
C9' P2 Fe1 131.3(3) . . ?
C4 P2 Fe1 113.21(9) . . ?
C5 P2 Fe1 111.69(9) . . ?
C9 P2 Fe1 121.6(3) . . ?
C8 P3 C7 96.78(13) . . ?
C8 P3 C6 100.78(14) . . ?
C7 P3 C6 96.21(14) . . ?
C8 P3 Fe1 120.51(10) . . ?
C7 P3 Fe1 126.18(9) . . ?
C6 P3 Fe1 111.36(9) . . ?
C14 P5 C13 98.00(14) . . ?
C14 P5 C15 99.77(13) . . ?
C13 P5 C15 100.31(13) . . ?
C14 P5 Fe1 120.80(11) . . ?
C13 P5 Fe1 123.82(10) . . ?
C15 P5 Fe1 110.00(10) . . ?
C17 P6 C21 101.2(5) . . ?
C17 P6 C16 97.40(12) . . ?
C21 P6 C16 96.3(6) . . ?
C17 P6 C21' 94.7(5) . . ?
C16 P6 C21' 103.9(6) . . ?
C17 P6 Fe1 129.27(8) . . ?
C21 P6 Fe1 114.2(4) . . ?
C16 P6 Fe1 112.58(9) . . ?
C21' P6 Fe1 115.1(4) . . ?
C19 P7 C20 98.89(13) . . ?
C19 P7 C18 99.76(11) . . ?
C20 P7 C18 99.60(11) . . ?
C19 P7 Fe2 118.66(8) . . ?
C20 P7 Fe2 117.12(9) . . ?
C18 P7 Fe2 119.00(7) . . ?
C26 P9 C27 98.24(14) . . ?
C26 P9 C25 97.97(15) . . ?
C27 P9 C25 99.33(14) . . ?
C26 P9 Fe2 125.17(11) . . ?
C27 P9 Fe2 110.80(9) . . ?
C25 P9 Fe2 120.52(10) . . ?
C28 P10 C29 104.40(12) . . ?
C28 P10 C33 103.77(13) . . ?
C29 P10 C33 103.44(13) . . ?
C28 P10 Fe2 114.67(9) . . ?
C29 P10 Fe2 114.76(8) . . ?
C33 P10 Fe2 114.42(8) . . ?
C31 P11 C32 97.87(15) . . ?
C31 P11 C30 98.66(14) . . ?
C32 P11 C30 98.58(12) . . ?
C31 P11 Fe2 125.32(10) . . ?
C32 P11 Fe2 120.20(11) . . ?
C30 P11 Fe2 111.30(9) . . ?
C36 P12 C35 97.77(13) . . ?
C36 P12 C34 97.72(12) . . ?
C35 P12 C34 98.40(13) . . ?
C36 P12 Fe2 124.77(9) . . ?
C35 P12 Fe2 121.52(9) . . ?
C34 P12 Fe2 111.45(8) . . ?
P1 C1 H1A 109.5 . . ?
P1 C1 H1B 109.5 . . ?
H1A C1 H1B 109.5 . . ?
P1 C1 H1C 109.5 . . ?
H1A C1 H1C 109.5 . . ?
H1B C1 H1C 109.5 . . ?
P1 C2 H2A 109.5 . . ?
P1 C2 H2B 109.5 . . ?
H2A C2 H2B 109.5 . . ?
P1 C2 H2C 109.5 . . ?
H2A C2 H2C 109.5 . . ?
H2B C2 H2C 109.5 . . ?
C4 C3 P1 107.34(17) . . ?
C4 C3 H3A 110.2 . . ?
P1 C3 H3A 110.2 . . ?
C4 C3 H3B 110.2 . . ?
P1 C3 H3B 110.2 . . ?
H3A C3 H3B 108.5 . . ?
C3 C4 P2 107.39(17) . . ?
C3 C4 H4A 110.2 . . ?
P2 C4 H4A 110.2 . . ?
C3 C4 H4B 110.2 . . ?
P2 C4 H4B 110.2 . . ?
H4A C4 H4B 108.5 . . ?
C6 C5 P2 110.6(2) . . ?
C6 C5 H5A 109.5 . . ?
P2 C5 H5A 109.5 . . ?
C6 C5 H5B 109.5 . . ?
P2 C5 H5B 109.5 . . ?
H5A C5 H5B 108.1 . . ?
C5 C6 P3 109.7(2) . . ?
C5 C6 H6A 109.7 . . ?
P3 C6 H6A 109.7 . . ?
C5 C6 H6B 109.7 . . ?
P3 C6 H6B 109.7 . . ?
H6A C6 H6B 108.2 . . ?
P3 C7 H7A 109.5 . . ?
P3 C7 H7B 109.5 . . ?
H7A C7 H7B 109.5 . . ?
P3 C7 H7C 109.5 . . ?
H7A C7 H7C 109.5 . . ?
H7B C7 H7C 109.5 . . ?
P3 C8 H8A 109.5 . . ?
P3 C8 H8B 109.5 . . ?
H8A C8 H8B 109.5 . . ?
P3 C8 H8C 109.5 . . ?
H8A C8 H8C 109.5 . . ?
H8B C8 H8C 109.5 . . ?
P5 C13 H13A 109.5 . . ?
P5 C13 H13B 109.5 . . ?
H13A C13 H13B 109.5 . . ?
P5 C13 H13C 109.5 . . ?
H13A C13 H13C 109.5 . . ?
H13B C13 H13C 109.5 . . ?
P5 C14 H14A 109.5 . . ?
P5 C14 H14B 109.5 . . ?
H14A C14 H14B 109.5 . . ?
P5 C14 H14C 109.5 . . ?
H14A C14 H14C 109.5 . . ?
H14B C14 H14C 109.5 . . ?
C16 C15 P5 107.51(18) . . ?
C16 C15 H15A 110.2 . . ?
P5 C15 H15A 110.2 . . ?
C16 C15 H15B 110.2 . . ?
P5 C15 H15B 110.2 . . ?
H15A C15 H15B 108.5 . . ?
C15 C16 P6 108.77(17) . . ?
C15 C16 H16A 109.9 . . ?
P6 C16 H16A 109.9 . . ?
C15 C16 H16B 109.9 . . ?
P6 C16 H16B 109.9 . . ?
H16A C16 H16B 108.3 . . ?
C18 C17 P6 115.21(15) . . ?
C18 C17 H17A 108.5 . . ?
P6 C17 H17A 108.5 . . ?
C18 C17 H17B 108.5 . . ?
P6 C17 H17B 108.5 . . ?
H17A C17 H17B 107.5 . . ?
C17 C18 P7 116.25(15) . . ?
C17 C18 H18A 108.2 . . ?
P7 C18 H18A 108.2 . . ?
C17 C18 H18B 108.2 . . ?
P7 C18 H18B 108.2 . . ?
H18A C18 H18B 107.4 . . ?
P7 C19 H19A 109.5 . . ?
P7 C19 H19B 109.5 . . ?
H19A C19 H19B 109.5 . . ?
P7 C19 H19C 109.5 . . ?
H19A C19 H19C 109.5 . . ?
H19B C19 H19C 109.5 . . ?
P7 C20 H20A 109.5 . . ?
P7 C20 H20B 109.5 . . ?
H20A C20 H20B 109.5 . . ?
P7 C20 H20C 109.5 . . ?
H20A C20 H20C 109.5 . . ?
H20B C20 H20C 109.5 . . ?
P9 C25 H25A 109.5 . . ?
P9 C25 H25B 109.5 . . ?
H25A C25 H25B 109.5 . . ?
P9 C25 H25C 109.5 . . ?
H25A C25 H25C 109.5 . . ?
H25B C25 H25C 109.5 . . ?
P9 C26 H26A 109.5 . . ?
P9 C26 H26B 109.5 . . ?
H26A C26 H26B 109.5 . . ?
P9 C26 H26C 109.5 . . ?
H26A C26 H26C 109.5 . . ?
H26B C26 H26C 109.5 . . ?
C28 C27 P9 108.76(17) . . ?
C28 C27 H27A 109.9 . . ?
P9 C27 H27A 109.9 . . ?
C28 C27 H27B 109.9 . . ?
P9 C27 H27B 109.9 . . ?
H27A C27 H27B 108.3 . . ?
C27 C28 P10 106.14(17) . . ?
C27 C28 H28A 110.5 . . ?
P10 C28 H28A 110.5 . . ?
C27 C28 H28B 110.5 . . ?
P10 C28 H28B 110.5 . . ?
H28A C28 H28B 108.7 . . ?
C30 C29 P10 106.20(16) . . ?
C30 C29 H29A 110.5 . . ?
P10 C29 H29A 110.5 . . ?
C30 C29 H29B 110.5 . . ?
P10 C29 H29B 110.5 . . ?
H29A C29 H29B 108.7 . . ?
C29 C30 P11 108.26(17) . . ?
C29 C30 H30A 110.0 . . ?
P11 C30 H30A 110.0 . . ?
C29 C30 H30B 110.0 . . ?
P11 C30 H30B 110.0 . . ?
H30A C30 H30B 108.4 . . ?
P11 C31 H31A 109.5 . . ?
P11 C31 H31B 109.5 . . ?
H31A C31 H31B 109.5 . . ?
P11 C31 H31C 109.5 . . ?
H31A C31 H31C 109.5 . . ?
H31B C31 H31C 109.5 . . ?
P11 C32 H32A 109.5 . . ?
P11 C32 H32B 109.5 . . ?
H32A C32 H32B 109.5 . . ?
P11 C32 H32C 109.5 . . ?
H32A C32 H32C 109.5 . . ?
H32B C32 H32C 109.5 . . ?
C34 C33 P10 106.42(17) . . ?
C34 C33 H33A 110.4 . . ?
P10 C33 H33A 110.4 . . ?
C34 C33 H33B 110.4 . . ?
P10 C33 H33B 110.4 . . ?
H33A C33 H33B 108.6 . . ?
C33 C34 P12 108.17(17) . . ?
C33 C34 H34A 110.1 . . ?
P12 C34 H34A 110.1 . . ?
C33 C34 H34B 110.1 . . ?
P12 C34 H34B 110.1 . . ?
H34A C34 H34B 108.4 . . ?
P12 C35 H35A 109.5 . . ?
P12 C35 H35B 109.5 . . ?
H35A C35 H35B 109.5 . . ?
P12 C35 H35C 109.5 . . ?
H35A C35 H35C 109.5 . . ?
H35B C35 H35C 109.5 . . ?
P12 C36 H36A 109.5 . . ?
P12 C36 H36B 109.5 . . ?
H36A C36 H36B 109.5 . . ?
P12 C36 H36C 109.5 . . ?
H36A C36 H36C 109.5 . . ?
H36B C36 H36C 109.5 . . ?
C22 C21 P6 118.6(9) . . ?
C22 C21 H21A 107.7 . . ?
P6 C21 H21A 107.7 . . ?
C22 C21 H21B 107.7 . . ?
P6 C21 H21B 107.7 . . ?
H21A C21 H21B 107.1 . . ?
C21 C22 P8 116.8(6) . . ?
C21 C22 H22A 108.1 . . ?
P8 C22 H22A 108.1 . . ?
C21 C22 H22B 108.1 . . ?
P8 C22 H22B 108.1 . . ?
H22A C22 H22B 107.3 . . ?
C23 P8 C22 99.2(4) . . ?
C23 P8 C24 98.4(5) . . ?
C22 P8 C24 99.8(4) . . ?
C23 P8 Fe3 118.8(5) . . ?
C22 P8 Fe3 117.5(5) . . ?
C24 P8 Fe3 119.1(5) . . ?
P14 Fe3 P16 85.3(3) . . ?
P14 Fe3 P15 84.9(3) . . ?
P16 Fe3 P15 119.8(4) . . ?
P14 Fe3 P13 85.8(3) . . ?
P16 Fe3 P13 118.3(4) . . ?
P15 Fe3 P13 119.9(3) . . ?
P14 Fe3 P8 177.8(4) . . ?
P16 Fe3 P8 95.9(4) . . ?
P15 Fe3 P8 92.9(3) . . ?
P13 Fe3 P8 95.3(3) . . ?
C38 P13 C37 98.6(4) . . ?
C38 P13 C39 99.5(3) . . ?
C37 P13 C39 96.7(3) . . ?
C38 P13 Fe3 126.5(3) . . ?
C37 P13 Fe3 119.4(4) . . ?
C39 P13 Fe3 110.7(3) . . ?
C40 C39 P13 108.2(5) . . ?
C40 C39 H39A 110.1 . . ?
P13 C39 H39A 110.1 . . ?
C40 C39 H39B 110.1 . . ?
P13 C39 H39B 110.1 . . ?
H39A C39 H39B 108.4 . . ?
C39 C40 P14 107.7(7) . . ?
C39 C40 H40A 110.2 . . ?
P14 C40 H40A 110.2 . . ?
C39 C40 H40B 110.2 . . ?
P14 C40 H40B 110.2 . . ?
H40A C40 H40B 108.5 . . ?
C45 P14 C40 105.3(6) . . ?
C45 P14 C41 103.8(5) . . ?
C40 P14 C41 104.5(6) . . ?
C45 P14 Fe3 114.1(5) . . ?
C40 P14 Fe3 113.5(5) . . ?
C41 P14 Fe3 114.6(4) . . ?
C42 C41 P14 106.9(5) . . ?
C42 C41 H41A 110.4 . . ?
P14 C41 H41A 110.4 . . ?
C42 C41 H41B 110.4 . . ?
P14 C41 H41B 110.4 . . ?
H41A C41 H41B 108.6 . . ?
C41 C42 P15 108.0(4) . . ?
C41 C42 H42A 110.1 . . ?
P15 C42 H42A 110.1 . . ?
C41 C42 H42B 110.1 . . ?
P15 C42 H42B 110.1 . . ?
H42A C42 H42B 108.4 . . ?
C44 P15 C43 97.2(5) . . ?
C44 P15 C42 98.0(4) . . ?
C43 P15 C42 96.3(5) . . ?
C44 P15 Fe3 126.6(4) . . ?
C43 P15 Fe3 121.1(6) . . ?
C42 P15 Fe3 111.7(3) . . ?
C46 C45 P14 105.6(6) . . ?
C46 C45 H45A 110.6 . . ?
P14 C45 H45A 110.6 . . ?
C46 C45 H45B 110.6 . . ?
P14 C45 H45B 110.6 . . ?
H45A C45 H45B 108.7 . . ?
C45 C46 P16 108.9(5) . . ?
C45 C46 H46A 109.9 . . ?
P16 C46 H46A 109.9 . . ?
C45 C46 H46B 109.9 . . ?
P16 C46 H46B 109.9 . . ?
H46A C46 H46B 108.3 . . ?
C47 P16 C48 97.7(5) . . ?
C47 P16 C46 99.8(5) . . ?
C48 P16 C46 98.1(5) . . ?
C47 P16 Fe3 121.2(5) . . ?
C48 P16 Fe3 124.6(5) . . ?
C46 P16 Fe3 110.6(4) . . ?
C22' C21' P6 122.5(9) . . ?
C22' C21' H21C 106.7 . . ?
P6 C21' H21C 106.7 . . ?
C22' C21' H21D 106.7 . . ?
P6 C21' H21D 106.7 . . ?
H21C C21' H21D 106.6 . . ?
C21' C22' P8' 120.6(6) . . ?
C21' C22' H22C 107.2 . . ?
P8' C22' H22C 107.2 . . ?
C21' C22' H22D 107.2 . . ?
P8' C22' H22D 107.2 . . ?
H22C C22' H22D 106.8 . . ?
P8' C23' H23D 109.5 . . ?
P8' C23' H23E 109.5 . . ?
H23D C23' H23E 109.5 . . ?
P8' C23' H23F 109.5 . . ?
H23D C23' H23F 109.5 . . ?
H23E C23' H23F 109.5 . . ?
P8' C24' H24D 109.5 . . ?
P8' C24' H24E 109.5 . . ?
H24D C24' H24E 109.5 . . ?
P8' C24' H24F 109.5 . . ?
H24D C24' H24F 109.5 . . ?
H24E C24' H24F 109.5 . . ?
C24' P8' C23' 99.8(5) . . ?
C24' P8' C22' 100.1(4) . . ?
C23' P8' C22' 98.4(4) . . ?
C24' P8' Fe3' 119.5(5) . . ?
C23' P8' Fe3' 118.2(5) . . ?
C22' P8' Fe3' 117.1(5) . . ?
P14' Fe3' P13' 84.4(3) . . ?
P14' Fe3' P16' 85.6(3) . . ?
P13' Fe3' P16' 116.4(4) . . ?
P14' Fe3' P15' 84.9(3) . . ?
P13' Fe3' P15' 121.7(3) . . ?
P16' Fe3' P15' 119.6(4) . . ?
P14' Fe3' P8' 178.6(4) . . ?
P13' Fe3' P8' 95.7(3) . . ?
P16' Fe3' P8' 95.7(4) . . ?
P15' Fe3' P8' 93.9(3) . . ?
C38' P13' C37' 97.5(4) . . ?
C38' P13' C39' 99.4(4) . . ?
C37' P13' C39' 94.4(3) . . ?
C38' P13' Fe3' 122.9(3) . . ?
C37' P13' Fe3' 125.7(4) . . ?
C39' P13' Fe3' 110.9(3) . . ?
P13' C37' H37D 109.5 . . ?
P13' C37' H37E 109.5 . . ?
H37D C37' H37E 109.5 . . ?
P13' C37' H37F 109.5 . . ?
H37D C37' H37F 109.5 . . ?
H37E C37' H37F 109.5 . . ?
P13' C38' H38D 109.5 . . ?
P13' C38' H38E 109.5 . . ?
H38D C38' H38E 109.5 . . ?
P13' C38' H38F 109.5 . . ?
H38D C38' H38F 109.5 . . ?
H38E C38' H38F 109.5 . . ?
C40' C39' P13' 107.5(5) . . ?
C40' C39' H39C 110.2 . . ?
P13' C39' H39C 110.2 . . ?
C40' C39' H39D 110.2 . . ?
P13' C39' H39D 110.2 . . ?
H39C C39' H39D 108.5 . . ?
C39' C40' P14' 105.6(6) . . ?
C39' C40' H40C 110.6 . . ?
P14' C40' H40C 110.6 . . ?
C39' C40' H40D 110.6 . . ?
P14' C40' H40D 110.6 . . ?
H40C C40' H40D 108.7 . . ?
C41' P14' C45' 104.1(5) . . ?
C41' P14' C40' 103.6(6) . . ?
C45' P14' C40' 102.8(6) . . ?
C41' P14' Fe3' 115.5(4) . . ?
C45' P14' Fe3' 114.0(4) . . ?
C40' P14' Fe3' 115.3(5) . . ?
C42' C41' P14' 106.2(5) . . ?
C42' C41' H41C 110.5 . . ?
P14' C41' H41C 110.5 . . ?
C42' C41' H41D 110.5 . . ?
P14' C41' H41D 110.5 . . ?
H41C C41' H41D 108.7 . . ?
C41' C42' P15' 110.0(5) . . ?
C41' C42' H42C 109.7 . . ?
P15' C42' H42C 109.7 . . ?
C41' C42' H42D 109.7 . . ?
P15' C42' H42D 109.7 . . ?
H42C C42' H42D 108.2 . . ?
C43' P15' C44' 98.8(5) . . ?
C43' P15' C42' 99.4(4) . . ?
C44' P15' C42' 99.8(4) . . ?
C43' P15' Fe3' 124.8(5) . . ?
C44' P15' Fe3' 119.2(4) . . ?
C42' P15' Fe3' 110.7(3) . . ?
P15' C43' H43D 109.5 . . ?
P15' C43' H43E 109.5 . . ?
H43D C43' H43E 109.5 . . ?
P15' C43' H43F 109.5 . . ?
H43D C43' H43F 109.5 . . ?
H43E C43' H43F 109.5 . . ?
P15' C44' H44D 109.5 . . ?
P15' C44' H44E 109.5 . . ?
H44D C44' H44E 109.5 . . ?
P15' C44' H44F 109.5 . . ?
H44D C44' H44F 109.5 . . ?
H44E C44' H44F 109.5 . . ?
C46' C45' P14' 106.8(5) . . ?
C46' C45' H45C 110.4 . . ?
P14' C45' H45C 110.4 . . ?
C46' C45' H45D 110.4 . . ?
P14' C45' H45D 110.4 . . ?
H45C C45' H45D 108.6 . . ?
C45' C46' P16' 108.4(5) . . ?
C45' C46' H46C 110.0 . . ?
P16' C46' H46C 110.0 . . ?
C45' C46' H46D 110.0 . . ?
P16' C46' H46D 110.0 . . ?
H46C C46' H46D 108.4 . . ?
C47' P16' C48' 97.2(5) . . ?
C47' P16' C46' 98.0(5) . . ?
C48' P16' C46' 98.6(5) . . ?
C47' P16' Fe3' 125.5(5) . . ?
C48' P16' Fe3' 121.8(6) . . ?
C46' P16' Fe3' 110.4(4) . . ?
P16' C47' H47D 109.5 . . ?
P16' C47' H47E 109.5 . . ?
H47D C47' H47E 109.5 . . ?
P16' C47' H47F 109.5 . . ?
H47D C47' H47F 109.5 . . ?
H47E C47' H47F 109.5 . . ?
P16' C48' H48D 109.5 . . ?
P16' C48' H48E 109.5 . . ?
H48D C48' H48E 109.5 . . ?
P16' C48' H48F 109.5 . . ?
H48D C48' H48F 109.5 . . ?
H48E C48' H48F 109.5 . . ?
C10 C9 P2 112.4(8) . . ?
C10 C9 H9A 109.1 . . ?
P2 C9 H9A 109.1 . . ?
C10 C9 H9B 109.1 . . ?
P2 C9 H9B 109.1 . . ?
H9A C9 H9B 107.9 . . ?
C9 C10 P4 122.2(8) . . ?
C9 C10 H10A 106.8 . . ?
P4 C10 H10A 106.8 . . ?
C9 C10 H10B 106.8 . . ?
P4 C10 H10B 106.8 . . ?
H10A C10 H10B 106.6 . . ?
C12 P4 C11 99.8(7) . . ?
C12 P4 C10 99.3(7) . . ?
C11 P4 C10 100.2(7) . . ?
C12 P4 Fe4 120.1(8) . . ?
C11 P4 Fe4 116.2(7) . . ?
C10 P4 Fe4 117.7(6) . . ?
P18 Fe4 P19 85.0(2) . . ?
P18 Fe4 P17 85.1(2) . . ?
P19 Fe4 P17 117.1(3) . . ?
P18 Fe4 P20 84.6(3) . . ?
P19 Fe4 P20 117.6(4) . . ?
P17 Fe4 P20 122.9(4) . . ?
P18 Fe4 P4 179.1(5) . . ?
P19 Fe4 P4 95.1(4) . . ?
P17 Fe4 P4 95.7(4) . . ?
P20 Fe4 P4 94.5(4) . . ?
C50 P17 C49 99.2(6) . . ?
C50 P17 C51 98.9(5) . . ?
C49 P17 C51 96.7(4) . . ?
C50 P17 Fe4 121.5(4) . . ?
C49 P17 Fe4 124.9(5) . . ?
C51 P17 Fe4 110.2(3) . . ?
C52 C51 P17 108.2(4) . . ?
C52 C51 H51A 110.1 . . ?
P17 C51 H51A 110.1 . . ?
C52 C51 H51B 110.1 . . ?
P17 C51 H51B 110.1 . . ?
H51A C51 H51B 108.4 . . ?
C51 C52 P18 105.4(5) . . ?
C51 C52 H52A 110.7 . . ?
P18 C52 H52A 110.7 . . ?
C51 C52 H52B 110.7 . . ?
P18 C52 H52B 110.7 . . ?
H52A C52 H52B 108.8 . . ?
C52 P18 C57 103.7(4) . . ?
C52 P18 C53 103.8(5) . . ?
C57 P18 C53 105.1(5) . . ?
C52 P18 Fe4 114.9(3) . . ?
C57 P18 Fe4 115.2(4) . . ?
C53 P18 Fe4 112.8(4) . . ?
C54 C53 P18 106.7(6) . . ?
C54 C53 H53A 110.4 . . ?
P18 C53 H53A 110.4 . . ?
C54 C53 H53B 110.4 . . ?
P18 C53 H53B 110.4 . . ?
H53A C53 H53B 108.6 . . ?
C53 C54 P19 105.6(6) . . ?
C53 C54 H54A 110.6 . . ?
P19 C54 H54A 110.6 . . ?
C53 C54 H54B 110.6 . . ?
P19 C54 H54B 110.6 . . ?
H54A C54 H54B 108.8 . . ?
C54 P19 C56 99.3(5) . . ?
C54 P19 C55 96.9(4) . . ?
C56 P19 C55 96.8(6) . . ?
C54 P19 Fe4 111.8(3) . . ?
C56 P19 Fe4 122.5(6) . . ?
C55 P19 Fe4 124.3(4) . . ?
C58 C57 P18 105.4(6) . . ?
C58 C57 H57A 110.7 . . ?
P18 C57 H57A 110.7 . . ?
C58 C57 H57B 110.7 . . ?
P18 C57 H57B 110.7 . . ?
H57A C57 H57B 108.8 . . ?
C57 C58 P20 108.9(7) . . ?
C57 C58 H58A 109.9 . . ?
P20 C58 H58A 109.9 . . ?
C57 C58 H58B 109.9 . . ?
P20 C58 H58B 109.9 . . ?
H58A C58 H58B 108.3 . . ?
C60 P20 C58 98.9(7) . . ?
C60 P20 C59 98.0(8) . . ?
C58 P20 C59 99.6(7) . . ?
C60 P20 Fe4 125.2(6) . . ?
C58 P20 Fe4 110.5(5) . . ?
C59 P20 Fe4 120.2(7) . . ?
P20 C60 H60A 109.5 . . ?
P20 C60 H60B 109.5 . . ?
H60A C60 H60B 109.5 . . ?
P20 C60 H60C 109.5 . . ?
H60A C60 H60C 109.5 . . ?
H60B C60 H60C 109.5 . . ?
C10' C9' P2 121.0(8) . . ?
C10' C9' H9'1 107.1 . . ?
P2 C9' H9'1 107.1 . . ?
C10' C9' H9'2 107.1 . . ?
P2 C9' H9'2 107.1 . . ?
H9'1 C9' H9'2 106.8 . . ?
C9' C10' P4' 117.6(8) . . ?
C9' C10' H10C 107.9 . . ?
P4' C10' H10C 107.9 . . ?
C9' C10' H10D 107.9 . . ?
P4' C10' H10D 107.9 . . ?
H10C C10' H10D 107.2 . . ?
P4' C11' H11D 109.5 . . ?
P4' C11' H11E 109.5 . . ?
H11D C11' H11E 109.5 . . ?
P4' C11' H11F 109.5 . . ?
H11D C11' H11F 109.5 . . ?
H11E C11' H11F 109.5 . . ?
P4' C12' H12D 109.5 . . ?
P4' C12' H12E 109.5 . . ?
H12D C12' H12E 109.5 . . ?
P4' C12' H12F 109.5 . . ?
H12D C12' H12F 109.5 . . ?
H12E C12' H12F 109.5 . . ?
C11' P4' C12' 97.8(8) . . ?
C11' P4' C10' 99.0(8) . . ?
C12' P4' C10' 100.2(8) . . ?
C11' P4' Fe4' 121.1(7) . . ?
C12' P4' Fe4' 118.1(8) . . ?
C10' P4' Fe4' 116.6(6) . . ?
P18' Fe4' P20' 84.0(3) . . ?
P18' Fe4' P19' 85.6(2) . . ?
P20' Fe4' P19' 118.1(4) . . ?
P18' Fe4' P17' 84.9(2) . . ?
P20' Fe4' P17' 123.1(4) . . ?
P19' Fe4' P17' 116.5(3) . . ?
P18' Fe4' P4' 176.7(4) . . ?
P20' Fe4' P4' 95.1(4) . . ?
P19' Fe4' P4' 97.6(4) . . ?
P17' Fe4' P4' 93.0(4) . . ?
C50' P17' C49' 98.6(7) . . ?
C50' P17' C51' 98.3(6) . . ?
C49' P17' C51' 96.2(5) . . ?
C50' P17' Fe4' 123.1(6) . . ?
C49' P17' Fe4' 124.1(6) . . ?
C51' P17' Fe4' 110.8(3) . . ?
P17' C49' H49D 109.5 . . ?
P17' C49' H49E 109.5 . . ?
H49D C49' H49E 109.5 . . ?
P17' C49' H49F 109.5 . . ?
H49D C49' H49F 109.5 . . ?
H49E C49' H49F 109.5 . . ?
P17' C50' H50D 109.5 . . ?
P17' C50' H50E 109.5 . . ?
H50D C50' H50E 109.5 . . ?
P17' C50' H50F 109.5 . . ?
H50D C50' H50F 109.5 . . ?
H50E C50' H50F 109.5 . . ?
C52' C51' P17' 106.8(6) . . ?
C52' C51' H51C 110.4 . . ?
P17' C51' H51C 110.4 . . ?
C52' C51' H51D 110.4 . . ?
P17' C51' H51D 110.4 . . ?
H51C C51' H51D 108.6 . . ?
C51' C52' P18' 106.1(5) . . ?
C51' C52' H52C 110.5 . . ?
P18' C52' H52C 110.5 . . ?
C51' C52' H52D 110.5 . . ?
P18' C52' H52D 110.5 . . ?
H52C C52' H52D 108.7 . . ?
C57' P18' C52' 106.2(4) . . ?
C57' P18' C53' 103.5(4) . . ?
C52' P18' C53' 102.2(4) . . ?
C57' P18' Fe4' 115.6(3) . . ?
C52' P18' Fe4' 114.6(3) . . ?
C53' P18' Fe4' 113.4(3) . . ?
C54' C53' P18' 107.2(5) . . ?
C54' C53' H53C 110.3 . . ?
P18' C53' H53C 110.3 . . ?
C54' C53' H53D 110.3 . . ?
P18' C53' H53D 110.3 . . ?
H53C C53' H53D 108.5 . . ?
C53' C54' P19' 108.4(6) . . ?
C53' C54' H54C 110.0 . . ?
P19' C54' H54C 110.0 . . ?
C53' C54' H54D 110.0 . . ?
P19' C54' H54D 110.0 . . ?
H54C C54' H54D 108.4 . . ?
C55' P19' C56' 97.9(6) . . ?
C55' P19' C54' 96.5(4) . . ?
C56' P19' C54' 100.0(6) . . ?
C55' P19' Fe4' 124.1(4) . . ?
C56' P19' Fe4' 122.2(6) . . ?
C54' P19' Fe4' 110.9(4) . . ?
P19' C55' H55D 109.5 . . ?
P19' C55' H55E 109.5 . . ?
H55D C55' H55E 109.5 . . ?
P19' C55' H55F 109.5 . . ?
H55D C55' H55F 109.5 . . ?
H55E C55' H55F 109.5 . . ?
P19' C56' H56D 109.5 . . ?
P19' C56' H56E 109.5 . . ?
H56D C56' H56E 109.5 . . ?
P19' C56' H56F 109.5 . . ?
H56D C56' H56F 109.5 . . ?
H56E C56' H56F 109.5 . . ?
C58' C57' P18' 106.8(7) . . ?
C58' C57' H57C 110.4 . . ?
P18' C57' H57C 110.4 . . ?
C58' C57' H57D 110.4 . . ?
P18' C57' H57D 110.4 . . ?
H57C C57' H57D 108.6 . . ?
C57' C58' P20' 108.4(7) . . ?
C57' C58' H58C 110.0 . . ?
P20' C58' H58C 110.0 . . ?
C57' C58' H58D 110.0 . . ?
P20' C58' H58D 110.0 . . ?
H58C C58' H58D 108.4 . . ?
C60' P20' C59' 98.7(6) . . ?
C60' P20' C58' 96.0(7) . . ?
C59' P20' C58' 99.0(7) . . ?
C60' P20' Fe4' 124.2(7) . . ?
C59' P20' Fe4' 121.3(7) . . ?
C58' P20' Fe4' 112.3(6) . . ?
P20' C59' H59D 109.5 . . ?
P20' C59' H59E 109.5 . . ?
H59D C59' H59E 109.5 . . ?
P20' C59' H59F 109.5 . . ?
H59D C59' H59F 109.5 . . ?
H59E C59' H59F 109.5 . . ?
P20' C60' H60D 109.5 . . ?
P20' C60' H60E 109.5 . . ?
H60D C60' H60E 109.5 . . ?
P20' C60' H60F 109.5 . . ?
H60D C60' H60F 109.5 . . ?
H60E C60' H60F 109.5 . . ?
O1 C61 C62 107.4(6) . . ?
O1 C61 H61A 110.2 . . ?
C62 C61 H61A 110.2 . . ?
O1 C61 H61B 110.2 . . ?
C62 C61 H61B 110.2 . . ?
H61A C61 H61B 108.5 . . ?
C61 C62 C63 102.8(6) . . ?
C61 C62 H62A 111.2 . . ?
C63 C62 H62A 111.2 . . ?
C61 C62 H62B 111.2 . . ?
C63 C62 H62B 111.2 . . ?
H62A C62 H62B 109.1 . . ?
C64 O1 C61 110.4(6) . . ?
C62 C63 C64 102.2(6) . . ?
C62 C63 H63A 111.3 . . ?
C64 C63 H63A 111.3 . . ?
C62 C63 H63B 111.3 . . ?
C64 C63 H63B 111.3 . . ?
H63A C63 H63B 109.2 . . ?
O1 C64 C63 104.8(6) . . ?
O1 C64 H64A 110.8 . . ?
C63 C64 H64A 110.8 . . ?
O1 C64 H64B 110.8 . . ?
C63 C64 H64B 110.8 . . ?
H64A C64 H64B 108.9 . . ?
O1' C61' C62' 104.6(10) . . ?
O1' C61' H61C 110.8 . . ?
C62' C61' H61C 110.8 . . ?
O1' C61' H61D 110.8 . . ?
C62' C61' H61D 110.8 . . ?
H61C C61' H61D 108.9 . . ?
C61' C62' C63' 106.4(10) . . ?
C61' C62' H62C 110.4 . . ?
C63' C62' H62C 110.4 . . ?
C61' C62' H62D 110.4 . . ?
C63' C62' H62D 110.4 . . ?
H62C C62' H62D 108.6 . . ?
C61' O1' C64' 107.9(11) . . ?
C62' C63' C64' 102.8(11) . . ?
C62' C63' H63C 111.2 . . ?
C64' C63' H63C 111.2 . . ?
C62' C63' H63D 111.2 . . ?
C64' C63' H63D 111.2 . . ?
H63C C63' H63D 109.1 . . ?
O1' C64' C63' 105.1(10) . . ?
O1' C64' H64C 110.7 . . ?
C63' C64' H64C 110.7 . . ?
O1' C64' H64D 110.7 . . ?
C63' C64' H64D 110.7 . . ?
H64C C64' H64D 108.8 . . ?

loop_
_geom_bond_atom_site_label_1
_geom_bond_atom_site_label_2
_geom_bond_distance
_geom_bond_site_symmetry_2
_geom_bond_publ_flag
Fe1 P3 2.1378(6) . ?
Fe1 P1 2.1531(7) . ?
Fe1 P6 2.1577(6) . ?
Fe1 P5 2.1607(7) . ?
Fe1 P2 2.1675(7) . ?
Fe2 P10 2.1245(6) . ?
Fe2 P12 2.1383(6) . ?
Fe2 P11 2.1399(7) . ?
Fe2 P9 2.1402(7) . ?
Fe2 P7 2.1712(6) . ?
P1 C2 1.843(3) . ?
P1 C1 1.847(3) . ?
P1 C3 1.851(3) . ?
P2 C9' 1.842(9) . ?
P2 C4 1.857(2) . ?
P2 C5 1.878(3) . ?
P2 C9 1.883(8) . ?
P3 C8 1.845(3) . ?
P3 C7 1.848(3) . ?
P3 C6 1.866(3) . ?
P5 C14 1.844(3) . ?
P5 C13 1.844(3) . ?
P5 C15 1.848(3) . ?
P6 C17 1.861(2) . ?
P6 C21 1.864(10) . ?
P6 C16 1.868(3) . ?
P6 C21' 1.882(10) . ?
P7 C19 1.845(2) . ?
P7 C20 1.853(2) . ?
P7 C18 1.858(2) . ?
P9 C26 1.847(3) . ?
P9 C27 1.857(2) . ?
P9 C25 1.859(3) . ?
P10 C28 1.840(3) . ?
P10 C29 1.846(2) . ?
P10 C33 1.852(3) . ?
P11 C31 1.847(3) . ?
P11 C32 1.852(3) . ?
P11 C30 1.861(3) . ?
P12 C36 1.852(2) . ?
P12 C35 1.852(3) . ?
P12 C34 1.860(2) . ?
C1 H1A 0.9800 . ?
C1 H1B 0.9800 . ?
C1 H1C 0.9800 . ?
C2 H2A 0.9800 . ?
C2 H2B 0.9800 . ?
C2 H2C 0.9800 . ?
C3 C4 1.520(3) . ?
C3 H3A 0.9900 . ?
C3 H3B 0.9900 . ?
C4 H4A 0.9900 . ?
C4 H4B 0.9900 . ?
C5 C6 1.482(4) . ?
C5 H5A 0.9900 . ?
C5 H5B 0.9900 . ?
C6 H6A 0.9900 . ?
C6 H6B 0.9900 . ?
C7 H7A 0.9800 . ?
C7 H7B 0.9800 . ?
C7 H7C 0.9800 . ?
C8 H8A 0.9800 . ?
C8 H8B 0.9800 . ?
C8 H8C 0.9800 . ?
C13 H13A 0.9800 . ?
C13 H13B 0.9800 . ?
C13 H13C 0.9800 . ?
C14 H14A 0.9800 . ?
C14 H14B 0.9800 . ?
C14 H14C 0.9800 . ?
C15 C16 1.510(4) . ?
C15 H15A 0.9900 . ?
C15 H15B 0.9900 . ?
C16 H16A 0.9900 . ?
C16 H16B 0.9900 . ?
C17 C18 1.531(3) . ?
C17 H17A 0.9900 . ?
C17 H17B 0.9900 . ?
C18 H18A 0.9900 . ?
C18 H18B 0.9900 . ?
C19 H19A 0.9800 . ?
C19 H19B 0.9800 . ?
C19 H19C 0.9800 . ?
C20 H20A 0.9800 . ?
C20 H20B 0.9800 . ?
C20 H20C 0.9800 . ?
C25 H25A 0.9800 . ?
C25 H25B 0.9800 . ?
C25 H25C 0.9800 . ?
C26 H26A 0.9800 . ?
C26 H26B 0.9800 . ?
C26 H26C 0.9800 . ?
C27 C28 1.519(4) . ?
C27 H27A 0.9900 . ?
C27 H27B 0.9900 . ?
C28 H28A 0.9900 . ?
C28 H28B 0.9900 . ?
C29 C30 1.518(4) . ?
C29 H29A 0.9900 . ?
C29 H29B 0.9900 . ?
C30 H30A 0.9900 . ?
C30 H30B 0.9900 . ?
C31 H31A 0.9800 . ?
C31 H31B 0.9800 . ?
C31 H31C 0.9800 . ?
C32 H32A 0.9800 . ?
C32 H32B 0.9800 . ?
C32 H32C 0.9800 . ?
C33 C34 1.531(3) . ?
C33 H33A 0.9900 . ?
C33 H33B 0.9900 . ?
C34 H34A 0.9900 . ?
C34 H34B 0.9900 . ?
C35 H35A 0.9800 . ?
C35 H35B 0.9800 . ?
C35 H35C 0.9800 . ?
C36 H36A 0.9800 . ?
C36 H36B 0.9800 . ?
C36 H36C 0.9800 . ?
C21 C22 1.534(10) . ?
C21 H21A 0.9900 . ?
C21 H21B 0.9900 . ?
C22 P8 1.847(9) . ?
C22 H22A 0.9900 . ?
C22 H22B 0.9900 . ?
C23 P8 1.845(9) . ?
C23 H23A 0.9800 . ?
C23 H23B 0.9800 . ?
C23 H23C 0.9800 . ?
C24 P8 1.855(9) . ?
C24 H24A 0.9800 . ?
C24 H24B 0.9800 . ?
C24 H24C 0.9800 . ?
P8 Fe3 2.174(7) . ?
Fe3 P14 2.126(7) . ?
Fe3 P16 2.140(7) . ?
Fe3 P15 2.142(7) . ?
Fe3 P13 2.150(6) . ?
P13 C38 1.833(5) . ?
P13 C37 1.855(7) . ?
P13 C39 1.876(5) . ?
C37 H37A 0.9800 . ?
C37 H37B 0.9800 . ?
C37 H37C 0.9800 . ?
C38 H38A 0.9800 . ?
C38 H38B 0.9800 . ?
C38 H38C 0.9800 . ?
C39 C40 1.511(11) . ?
C39 H39A 0.9900 . ?
C39 H39B 0.9900 . ?
C40 P14 1.843(9) . ?
C40 H40A 0.9900 . ?
C40 H40B 0.9900 . ?
P14 C45 1.838(8) . ?
P14 C41 1.848(8) . ?
C41 C42 1.515(9) . ?
C41 H41A 0.9900 . ?
C41 H41B 0.9900 . ?
C42 P15 1.881(7) . ?
C42 H42A 0.9900 . ?
C42 H42B 0.9900 . ?
P15 C44 1.839(7) . ?
P15 C43 1.857(9) . ?
C43 H43A 0.9800 . ?
C43 H43B 0.9800 . ?
C43 H43C 0.9800 . ?
C44 H44A 0.9800 . ?
C44 H44B 0.9800 . ?
C44 H44C 0.9800 . ?
C45 C46 1.516(8) . ?
C45 H45A 0.9900 . ?
C45 H45B 0.9900 . ?
C46 P16 1.859(9) . ?
C46 H46A 0.9900 . ?
C46 H46B 0.9900 . ?
P16 C47 1.846(9) . ?
P16 C48 1.849(9) . ?
C47 H47A 0.9800 . ?
C47 H47B 0.9800 . ?
C47 H47C 0.9800 . ?
C48 H48A 0.9800 . ?
C48 H48B 0.9800 . ?
C48 H48C 0.9800 . ?
C21' C22' 1.534(10) . ?
C21' H21C 0.9900 . ?
C21' H21D 0.9900 . ?
C22' P8' 1.848(9) . ?
C22' H22C 0.9900 . ?
C22' H22D 0.9900 . ?
C23' P8' 1.841(9) . ?
C23' H23D 0.9800 . ?
C23' H23E 0.9800 . ?
C23' H23F 0.9800 . ?
C24' P8' 1.826(9) . ?
C24' H24D 0.9800 . ?
C24' H24E 0.9800 . ?
C24' H24F 0.9800 . ?
P8' Fe3' 2.178(7) . ?
Fe3' P14' 2.121(7) . ?
Fe3' P13' 2.140(6) . ?
Fe3' P16' 2.145(7) . ?
Fe3' P15' 2.149(7) . ?
P13' C38' 1.830(6) . ?
P13' C37' 1.840(7) . ?
P13' C39' 1.890(6) . ?
C37' H37D 0.9800 . ?
C37' H37E 0.9800 . ?
C37' H37F 0.9800 . ?
C38' H38D 0.9800 . ?
C38' H38E 0.9800 . ?
C38' H38F 0.9800 . ?
C39' C40' 1.505(11) . ?
C39' H39C 0.9900 . ?
C39' H39D 0.9900 . ?
C40' P14' 1.860(8) . ?
C40' H40C 0.9900 . ?
C40' H40D 0.9900 . ?
P14' C41' 1.846(8) . ?
P14' C45' 1.853(8) . ?
C41' C42' 1.516(8) . ?
C41' H41C 0.9900 . ?
C41' H41D 0.9900 . ?
C42' P15' 1.853(7) . ?
C42' H42C 0.9900 . ?
C42' H42D 0.9900 . ?
P15' C43' 1.834(8) . ?
P15' C44' 1.839(7) . ?
C43' H43D 0.9800 . ?
C43' H43E 0.9800 . ?
C43' H43F 0.9800 . ?
C44' H44D 0.9800 . ?
C44' H44E 0.9800 . ?
C44' H44F 0.9800 . ?
C45' C46' 1.521(9) . ?
C45' H45C 0.9900 . ?
C45' H45D 0.9900 . ?
C46' P16' 1.857(9) . ?
C46' H46C 0.9900 . ?
C46' H46D 0.9900 . ?
P16' C47' 1.851(9) . ?
P16' C48' 1.854(9) . ?
C47' H47D 0.9800 . ?
C47' H47E 0.9800 . ?
C47' H47F 0.9800 . ?
C48' H48D 0.9800 . ?
C48' H48E 0.9800 . ?
C48' H48F 0.9800 . ?
C9 C10 1.525(10) . ?
C9 H9A 0.9900 . ?
C9 H9B 0.9900 . ?
C10 P4 1.849(9) . ?
C10 H10A 0.9900 . ?
C10 H10B 0.9900 . ?
C11 P4 1.844(9) . ?
C11 H11A 0.9800 . ?
C11 H11B 0.9800 . ?
C11 H11C 0.9800 . ?
C12 P4 1.842(9) . ?
C12 H12A 0.9800 . ?
C12 H12B 0.9800 . ?
C12 H12C 0.9800 . ?
P4 Fe4 2.164(7) . ?
Fe4 P18 2.122(6) . ?
Fe4 P19 2.142(6) . ?
Fe4 P17 2.154(6) . ?
Fe4 P20 2.157(7) . ?
P17 C50 1.811(8) . ?
P17 C49 1.833(8) . ?
P17 C51 1.883(7) . ?
C49 H49A 0.9800 . ?
C49 H49B 0.9800 . ?
C49 H49C 0.9800 . ?
C50 H50A 0.9800 . ?
C50 H50B 0.9800 . ?
C50 H50C 0.9800 . ?
C51 C52 1.523(9) . ?
C51 H51A 0.9900 . ?
C51 H51B 0.9900 . ?
C52 P18 1.844(8) . ?
C52 H52A 0.9900 . ?
C52 H52B 0.9900 . ?
P18 C57 1.847(7) . ?
P18 C53 1.854(10) . ?
C53 C54 1.536(11) . ?
C53 H53A 0.9900 . ?
C53 H53B 0.9900 . ?
C54 P19 1.846(7) . ?
C54 H54A 0.9900 . ?
C54 H54B 0.9900 . ?
P19 C56 1.850(9) . ?
P19 C55 1.855(7) . ?
C55 H55A 0.9800 . ?
C55 H55B 0.9800 . ?
C55 H55C 0.9800 . ?
C56 H56A 0.9800 . ?
C56 H56B 0.9800 . ?
C56 H56C 0.9800 . ?
C57 C58 1.524(10) . ?
C57 H57A 0.9900 . ?
C57 H57B 0.9900 . ?
C58 P20 1.853(9) . ?
C58 H58A 0.9900 . ?
C58 H58B 0.9900 . ?
P20 C60 1.830(9) . ?
P20 C59 1.855(10) . ?
C59 H59A 0.9800 . ?
C59 H59B 0.9800 . ?
C59 H59C 0.9800 . ?
C60 H60A 0.9800 . ?
C60 H60B 0.9800 . ?
C60 H60C 0.9800 . ?
C9' C10' 1.532(10) . ?
C9' H9'1 0.9900 . ?
C9' H9'2 0.9900 . ?
C10' P4' 1.858(9) . ?
C10' H10C 0.9900 . ?
C10' H10D 0.9900 . ?
C11' P4' 1.831(10) . ?
C11' H11D 0.9800 . ?
C11' H11E 0.9800 . ?
C11' H11F 0.9800 . ?
C12' P4' 1.853(10) . ?
C12' H12D 0.9800 . ?
C12' H12E 0.9800 . ?
C12' H12F 0.9800 . ?
P4' Fe4' 2.164(7) . ?
Fe4' P18' 2.121(6) . ?
Fe4' P20' 2.131(7) . ?
Fe4' P19' 2.137(6) . ?
Fe4' P17' 2.140(7) . ?
P17' C50' 1.838(8) . ?
P17' C49' 1.838(9) . ?
P17' C51' 1.886(9) . ?
C49' H49D 0.9800 . ?
C49' H49E 0.9800 . ?
C49' H49F 0.9800 . ?
C50' H50D 0.9800 . ?
C50' H50E 0.9800 . ?
C50' H50F 0.9800 . ?
C51' C52' 1.521(10) . ?
C51' H51C 0.9900 . ?
C51' H51D 0.9900 . ?
C52' P18' 1.849(7) . ?
C52' H52C 0.9900 . ?
C52' H52D 0.9900 . ?
P18' C57' 1.835(7) . ?
P18' C53' 1.856(7) . ?
C53' C54' 1.502(10) . ?
C53' H53C 0.9900 . ?
C53' H53D 0.9900 . ?
C54' P19' 1.863(8) . ?
C54' H54C 0.9900 . ?
C54' H54D 0.9900 . ?
P19' C55' 1.841(7) . ?
P19' C56' 1.847(8) . ?
C55' H55D 0.9800 . ?
C55' H55E 0.9800 . ?
C55' H55F 0.9800 . ?
C56' H56D 0.9800 . ?
C56' H56E 0.9800 . ?
C56' H56F 0.9800 . ?
C57' C58' 1.498(11) . ?
C57' H57C 0.9900 . ?
C57' H57D 0.9900 . ?
C58' P20' 1.865(9) . ?
C58' H58C 0.9900 . ?
C58' H58D 0.9900 . ?
P20' C60' 1.840(9) . ?
P20' C59' 1.849(9) . ?
C59' H59D 0.9800 . ?
C59' H59E 0.9800 . ?
C59' H59F 0.9800 . ?
C60' H60D 0.9800 . ?
C60' H60E 0.9800 . ?
C60' H60F 0.9800 . ?
C61 O1 1.423(8) . ?
C61 C62 1.490(9) . ?
C61 H61A 0.9900 . ?
C61 H61B 0.9900 . ?
C62 C63 1.491(8) . ?
C62 H62A 0.9900 . ?
C62 H62B 0.9900 . ?
O1 C64 1.391(7) . ?
C63 C64 1.536(9) . ?
C63 H63A 0.9900 . ?
C63 H63B 0.9900 . ?
C64 H64A 0.9900 . ?
C64 H64B 0.9900 . ?
C61' O1' 1.390(12) . ?
C61' C62' 1.491(14) . ?
C61' H61C 0.9900 . ?
C61' H61D 0.9900 . ?
C62' C63' 1.498(16) . ?
C62' H62C 0.9900 . ?
C62' H62D 0.9900 . ?
O1' C64' 1.403(13) . ?
C63' C64' 1.519(14) . ?
C63' H63C 0.9900 . ?
C63' H63D 0.9900 . ?
C64' H64C 0.9900 . ?
C64' H64D 0.9900 . ?

loop_
_geom_torsion_atom_site_label_1
_geom_torsion_atom_site_label_2
_geom_torsion_atom_site_label_3
_geom_torsion_atom_site_label_4
_geom_torsion
_geom_torsion_site_symmetry_1
_geom_torsion_site_symmetry_2
_geom_torsion_site_symmetry_3
_geom_torsion_site_symmetry_4
_geom_torsion_publ_flag
P3 Fe1 P1 C2 -176.77(15) . . . . ?
P6 Fe1 P1 C2 -1.34(16) . . . . ?
P5 Fe1 P1 C2 84.50(15) . . . . ?
P2 Fe1 P1 C2 -93.24(15) . . . . ?
P3 Fe1 P1 C1 55.22(14) . . . . ?
P6 Fe1 P1 C1 -129.35(14) . . . . ?
P5 Fe1 P1 C1 -43.52(14) . . . . ?
P2 Fe1 P1 C1 138.75(13) . . . . ?
P3 Fe1 P1 C3 -60.82(10) . . . . ?
P6 Fe1 P1 C3 114.61(10) . . . . ?
P5 Fe1 P1 C3 -159.56(10) . . . . ?
P2 Fe1 P1 C3 22.71(10) . . . . ?
P3 Fe1 P2 C9' -120.1(5) . . . . ?
P1 Fe1 P2 C9' 127.7(5) . . . . ?
P6 Fe1 P2 C9' -9.6(5) . . . . ?
P3 Fe1 P2 C4 110.94(10) . . . . ?
P1 Fe1 P2 C4 -1.34(10) . . . . ?
P6 Fe1 P2 C4 -138.57(10) . . . . ?
P3 Fe1 P2 C5 -1.66(12) . . . . ?
P1 Fe1 P2 C5 -113.93(12) . . . . ?
P6 Fe1 P2 C5 108.84(12) . . . . ?
P3 Fe1 P2 C9 -131.6(5) . . . . ?
P1 Fe1 P2 C9 116.1(5) . . . . ?
P6 Fe1 P2 C9 -21.1(5) . . . . ?
P1 Fe1 P3 C8 -17.22(12) . . . . ?
P6 Fe1 P3 C8 166.08(12) . . . . ?
P5 Fe1 P3 C8 79.11(12) . . . . ?
P2 Fe1 P3 C8 -99.57(12) . . . . ?
P1 Fe1 P3 C7 -144.15(13) . . . . ?
P6 Fe1 P3 C7 39.15(13) . . . . ?
P5 Fe1 P3 C7 -47.82(13) . . . . ?
P2 Fe1 P3 C7 133.51(13) . . . . ?
P1 Fe1 P3 C6 100.40(12) . . . . ?
P6 Fe1 P3 C6 -76.30(12) . . . . ?
P5 Fe1 P3 C6 -163.28(12) . . . . ?
P2 Fe1 P3 C6 18.05(12) . . . . ?
P3 Fe1 P5 C14 -159.03(12) . . . . ?
P1 Fe1 P5 C14 -46.71(12) . . . . ?
P6 Fe1 P5 C14 90.65(12) . . . . ?
P3 Fe1 P5 C13 -32.57(12) . . . . ?
P1 Fe1 P5 C13 79.76(12) . . . . ?
P6 Fe1 P5 C13 -142.89(12) . . . . ?
P3 Fe1 P5 C15 85.68(10) . . . . ?
P1 Fe1 P5 C15 -162.00(10) . . . . ?
P6 Fe1 P5 C15 -24.64(10) . . . . ?
P3 Fe1 P6 C17 147.95(11) . . . . ?
P1 Fe1 P6 C17 -27.52(12) . . . . ?
P5 Fe1 P6 C17 -116.68(11) . . . . ?
P2 Fe1 P6 C17 60.05(11) . . . . ?
P3 Fe1 P6 C21 17.8(7) . . . . ?
P1 Fe1 P6 C21 -157.6(7) . . . . ?
P5 Fe1 P6 C21 113.2(7) . . . . ?
P2 Fe1 P6 C21 -70.1(7) . . . . ?
P3 Fe1 P6 C16 -90.71(9) . . . . ?
P1 Fe1 P6 C16 93.83(10) . . . . ?
P5 Fe1 P6 C16 4.67(9) . . . . ?
P2 Fe1 P6 C16 -178.61(9) . . . . ?
P3 Fe1 P6 C21' 28.1(7) . . . . ?
P1 Fe1 P6 C21' -147.4(7) . . . . ?
P5 Fe1 P6 C21' 123.4(7) . . . . ?
P2 Fe1 P6 C21' -59.8(7) . . . . ?
P12 Fe2 P7 C19 -72.96(10) . . . . ?
P11 Fe2 P7 C19 167.59(10) . . . . ?
P9 Fe2 P7 C19 46.57(10) . . . . ?
P12 Fe2 P7 C20 45.59(10) . . . . ?
P11 Fe2 P7 C20 -73.87(10) . . . . ?
P9 Fe2 P7 C20 165.11(10) . . . . ?
P12 Fe2 P7 C18 165.45(10) . . . . ?
P11 Fe2 P7 C18 46.00(11) . . . . ?
P9 Fe2 P7 C18 -75.02(11) . . . . ?
P10 Fe2 P9 C26 -132.43(13) . . . . ?
P12 Fe2 P9 C26 145.88(13) . . . . ?
P11 Fe2 P9 C26 -51.48(13) . . . . ?
P7 Fe2 P9 C26 48.00(13) . . . . ?
P10 Fe2 P9 C27 -15.35(11) . . . . ?
P12 Fe2 P9 C27 -97.04(11) . . . . ?
P11 Fe2 P9 C27 65.60(11) . . . . ?
P7 Fe2 P9 C27 165.08(11) . . . . ?
P10 Fe2 P9 C25 99.83(13) . . . . ?
P12 Fe2 P9 C25 18.13(13) . . . . ?
P11 Fe2 P9 C25 -179.22(12) . . . . ?
P7 Fe2 P9 C25 -79.75(13) . . . . ?
P12 Fe2 P10 C28 114.11(10) . . . . ?
P11 Fe2 P10 C28 -126.49(10) . . . . ?
P9 Fe2 P10 C28 -5.50(10) . . . . ?
P12 Fe2 P10 C29 -125.01(10) . . . . ?
P11 Fe2 P10 C29 -5.61(10) . . . . ?
P9 Fe2 P10 C29 115.39(10) . . . . ?
P12 Fe2 P10 C33 -5.63(11) . . . . ?
P11 Fe2 P10 C33 113.76(11) . . . . ?
P9 Fe2 P10 C33 -125.24(11) . . . . ?
P10 Fe2 P11 C31 -133.73(15) . . . . ?
P12 Fe2 P11 C31 -52.16(15) . . . . ?
P9 Fe2 P11 C31 145.15(15) . . . . ?
P7 Fe2 P11 C31 46.38(15) . . . . ?
P10 Fe2 P11 C32 98.93(11) . . . . ?
P12 Fe2 P11 C32 -179.51(11) . . . . ?
P9 Fe2 P11 C32 17.81(11) . . . . ?
P7 Fe2 P11 C32 -80.96(11) . . . . ?
P10 Fe2 P11 C30 -15.41(10) . . . . ?
P12 Fe2 P11 C30 66.15(10) . . . . ?
P9 Fe2 P11 C30 -96.53(10) . . . . ?
P7 Fe2 P11 C30 164.70(10) . . . . ?
P10 Fe2 P12 C36 -131.89(11) . . . . ?
P11 Fe2 P12 C36 146.81(11) . . . . ?
P9 Fe2 P12 C36 -50.28(12) . . . . ?
P7 Fe2 P12 C36 47.57(11) . . . . ?
P10 Fe2 P12 C35 99.90(10) . . . . ?
P11 Fe2 P12 C35 18.59(11) . . . . ?
P9 Fe2 P12 C35 -178.50(10) . . . . ?
P7 Fe2 P12 C35 -80.65(11) . . . . ?
P10 Fe2 P12 C34 -15.25(10) . . . . ?
P11 Fe2 P12 C34 -96.56(11) . . . . ?
P9 Fe2 P12 C34 66.36(11) . . . . ?
P7 Fe2 P12 C34 164.21(10) . . . . ?
C2 P1 C3 C4 86.1(2) . . . . ?
C1 P1 C3 C4 -174.9(2) . . . . ?
Fe1 P1 C3 C4 -44.2(2) . . . . ?
P1 C3 C4 P2 40.7(2) . . . . ?
C9' P2 C4 C3 -168.4(3) . . . . ?
C5 P2 C4 C3 94.5(2) . . . . ?
C9 P2 C4 C3 -154.9(3) . . . . ?
Fe1 P2 C4 C3 -24.8(2) . . . . ?
C9' P2 C5 C6 119.1(5) . . . . ?
C4 P2 C5 C6 -139.7(2) . . . . ?
C9 P2 C5 C6 117.2(5) . . . . ?
Fe1 P2 C5 C6 -19.4(3) . . . . ?
P2 C5 C6 P3 32.5(3) . . . . ?
C8 P3 C6 C5 94.0(2) . . . . ?
C7 P3 C6 C5 -167.8(2) . . . . ?
Fe1 P3 C6 C5 -35.0(2) . . . . ?
C14 P5 C15 C16 -84.0(2) . . . . ?
C13 P5 C15 C16 175.94(19) . . . . ?
Fe1 P5 C15 C16 44.0(2) . . . . ?
P5 C15 C16 P6 -38.5(2) . . . . ?
C17 P6 C16 C15 158.95(18) . . . . ?
C21 P6 C16 C15 -98.8(5) . . . . ?
C21' P6 C16 C15 -104.3(5) . . . . ?
Fe1 P6 C16 C15 20.8(2) . . . . ?
C21 P6 C17 C18 -172.5(6) . . . . ?
C16 P6 C17 C18 -74.5(2) . . . . ?
C21' P6 C17 C18 -179.2(6) . . . . ?
Fe1 P6 C17 C18 52.8(2) . . . . ?
P6 C17 C18 P7 159.74(14) . . . . ?
C19 P7 C18 C17 42.8(2) . . . . ?
C20 P7 C18 C17 -58.0(2) . . . . ?
Fe2 P7 C18 C17 173.49(17) . . . . ?
C26 P9 C27 C28 170.3(2) . . . . ?
C25 P9 C27 C28 -90.1(2) . . . . ?
Fe2 P9 C27 C28 37.7(2) . . . . ?
P9 C27 C28 P10 -39.2(2) . . . . ?
C29 P10 C28 C27 -97.28(19) . . . . ?
C33 P10 C28 C27 154.66(18) . . . . ?
Fe2 P10 C28 C27 29.1(2) . . . . ?
C28 P10 C29 C30 155.86(18) . . . . ?
C33 P10 C29 C30 -95.85(19) . . . . ?
Fe2 P10 C29 C30 29.5(2) . . . . ?
P10 C29 C30 P11 -39.2(2) . . . . ?
C31 P11 C30 C29 171.2(2) . . . . ?
C32 P11 C30 C29 -89.4(2) . . . . ?
Fe2 P11 C30 C29 37.8(2) . . . . ?
C28 P10 C33 C34 -96.5(2) . . . . ?
C29 P10 C33 C34 154.70(19) . . . . ?
Fe2 P10 C33 C34 29.1(2) . . . . ?
P10 C33 C34 P12 -38.8(2) . . . . ?
C36 P12 C34 C33 169.4(2) . . . . ?
C35 P12 C34 C33 -91.5(2) . . . . ?
Fe2 P12 C34 C33 37.2(2) . . . . ?
C17 P6 C21 C22 38.4(13) . . . . ?
C16 P6 C21 C22 -60.4(12) . . . . ?
C21' P6 C21 C22 84(5) . . . . ?
Fe1 P6 C21 C22 -178.7(9) . . . . ?
P6 C21 C22 P8 -172.7(8) . . . . ?
C21 C22 P8 C23 -60.4(10) . . . . ?
C21 C22 P8 C24 39.9(10) . . . . ?
C21 C22 P8 Fe3 170.1(9) . . . . ?
C23 P8 Fe3 P16 168.7(5) . . . . ?
C22 P8 Fe3 P16 -71.7(6) . . . . ?
C24 P8 Fe3 P16 48.9(6) . . . . ?
C23 P8 Fe3 P15 48.3(6) . . . . ?
C22 P8 Fe3 P15 167.8(5) . . . . ?
C24 P8 Fe3 P15 -71.5(6) . . . . ?
C23 P8 Fe3 P13 -72.1(5) . . . . ?
C22 P8 Fe3 P13 47.5(5) . . . . ?
C24 P8 Fe3 P13 168.1(5) . . . . ?
P14 Fe3 P13 C38 -133.1(3) . . . . ?
P16 Fe3 P13 C38 144.6(4) . . . . ?
P15 Fe3 P13 C38 -51.4(5) . . . . ?
P8 Fe3 P13 C38 45.0(5) . . . . ?
P14 Fe3 P13 C37 97.7(4) . . . . ?
P16 Fe3 P13 C37 15.4(5) . . . . ?
P15 Fe3 P13 C37 179.4(4) . . . . ?
P8 Fe3 P13 C37 -84.2(4) . . . . ?
P14 Fe3 P13 C39 -13.1(3) . . . . ?
P16 Fe3 P13 C39 -95.4(4) . . . . ?
P15 Fe3 P13 C39 68.5(4) . . . . ?
P8 Fe3 P13 C39 165.0(3) . . . . ?
C38 P13 C39 C40 170.4(7) . . . . ?
C37 P13 C39 C40 -89.7(7) . . . . ?
Fe3 P13 C39 C40 35.3(7) . . . . ?
P13 C39 C40 P14 -39.0(10) . . . . ?
C39 C40 P14 C45 156.2(8) . . . . ?
C39 C40 P14 C41 -94.8(9) . . . . ?
C39 C40 P14 Fe3 30.7(11) . . . . ?
P16 Fe3 P14 C45 -9.1(5) . . . . ?
P15 Fe3 P14 C45 111.5(5) . . . . ?
P13 Fe3 P14 C45 -127.9(5) . . . . ?
P16 Fe3 P14 C40 111.6(7) . . . . ?
P15 Fe3 P14 C40 -127.8(7) . . . . ?
P13 Fe3 P14 C40 -7.3(7) . . . . ?
P16 Fe3 P14 C41 -128.5(6) . . . . ?
P15 Fe3 P14 C41 -7.9(5) . . . . ?
P13 Fe3 P14 C41 112.6(5) . . . . ?
C45 P14 C41 C42 -93.8(6) . . . . ?
C40 P14 C41 C42 156.1(6) . . . . ?
Fe3 P14 C41 C42 31.2(7) . . . . ?
P14 C41 C42 P15 -38.6(7) . . . . ?
C41 C42 P15 C44 170.0(5) . . . . ?
C41 C42 P15 C43 -91.9(6) . . . . ?
C41 C42 P15 Fe3 35.2(6) . . . . ?
P14 Fe3 P15 C44 -131.6(6) . . . . ?
P16 Fe3 P15 C44 -50.0(7) . . . . ?
P13 Fe3 P15 C44 146.3(5) . . . . ?
P8 Fe3 P15 C44 48.4(6) . . . . ?
P14 Fe3 P15 C43 99.4(5) . . . . ?
P16 Fe3 P15 C43 -179.0(5) . . . . ?
P13 Fe3 P15 C43 17.3(6) . . . . ?
P8 Fe3 P15 C43 -80.6(5) . . . . ?
P14 Fe3 P15 C42 -12.8(4) . . . . ?
P16 Fe3 P15 C42 68.8(5) . . . . ?
P13 Fe3 P15 C42 -94.9(5) . . . . ?
P8 Fe3 P15 C42 167.2(4) . . . . ?
C40 P14 C45 C46 -92.3(8) . . . . ?
C41 P14 C45 C46 158.2(6) . . . . ?
Fe3 P14 C45 C46 32.9(8) . . . . ?
P14 C45 C46 P16 -40.8(8) . . . . ?
C45 C46 P16 C47 -92.3(7) . . . . ?
C45 C46 P16 C48 168.4(6) . . . . ?
C45 C46 P16 Fe3 36.6(8) . . . . ?
P14 Fe3 P16 C47 103.5(6) . . . . ?
P15 Fe3 P16 C47 22.2(7) . . . . ?
P13 Fe3 P16 C47 -173.9(5) . . . . ?
P8 Fe3 P16 C47 -74.6(6) . . . . ?
P14 Fe3 P16 C48 -129.0(6) . . . . ?
P15 Fe3 P16 C48 149.7(6) . . . . ?
P13 Fe3 P16 C48 -46.3(7) . . . . ?
P8 Fe3 P16 C48 52.9(7) . . . . ?
P14 Fe3 P16 C46 -12.6(5) . . . . ?
P15 Fe3 P16 C46 -94.0(6) . . . . ?
P13 Fe3 P16 C46 70.0(6) . . . . ?
P8 Fe3 P16 C46 169.3(5) . . . . ?
C17 P6 C21' C22' 32.5(13) . . . . ?
C21 P6 C21' C22' -103(6) . . . . ?
C16 P6 C21' C22' -66.3(13) . . . . ?
Fe1 P6 C21' C22' 170.2(10) . . . . ?
P6 C21' C22' P8' 153.0(9) . . . . ?
C21' C22' P8' C24' 48.7(10) . . . . ?
C21' C22' P8' C23' -52.9(10) . . . . ?
C21' C22' P8' Fe3' 179.4(9) . . . . ?
C24' P8' Fe3' P13' -172.7(5) . . . . ?
C23' P8' Fe3' P13' -51.1(6) . . . . ?
C22' P8' Fe3' P13' 66.3(5) . . . . ?
C24' P8' Fe3' P16' 70.0(6) . . . . ?
C23' P8' Fe3' P16' -168.4(6) . . . . ?
C22' P8' Fe3' P16' -51.0(6) . . . . ?
C24' P8' Fe3' P15' -50.2(6) . . . . ?
C23' P8' Fe3' P15' 71.4(6) . . . . ?
C22' P8' Fe3' P15' -171.2(5) . . . . ?
P14' Fe3' P13' C38' -100.1(4) . . . . ?
P16' Fe3' P13' C38' 177.7(4) . . . . ?
P15' Fe3' P13' C38' -19.7(5) . . . . ?
P8' Fe3' P13' C38' 78.4(5) . . . . ?
P14' Fe3' P13' C37' 129.0(4) . . . . ?
P16' Fe3' P13' C37' 46.8(6) . . . . ?
P15' Fe3' P13' C37' -150.6(5) . . . . ?
P8' Fe3' P13' C37' -52.4(5) . . . . ?
P14' Fe3' P13' C39' 16.9(4) . . . . ?
P16' Fe3' P13' C39' -65.3(4) . . . . ?
P15' Fe3' P13' C39' 97.3(4) . . . . ?
P8' Fe3' P13' C39' -164.5(4) . . . . ?
C38' P13' C39' C40' 90.3(7) . . . . ?
C37' P13' C39' C40' -171.4(7) . . . . ?
Fe3' P13' C39' C40' -40.4(7) . . . . ?
P13' C39' C40' P14' 40.8(9) . . . . ?
C39' C40' P14' C41' -157.5(8) . . . . ?
C39' C40' P14' C45' 94.3(8) . . . . ?
C39' C40' P14' Fe3' -30.3(10) . . . . ?
P13' Fe3' P14' C41' 125.7(5) . . . . ?
P16' Fe3' P14' C41' -117.2(6) . . . . ?
P15' Fe3' P14' C41' 3.0(5) . . . . ?
P13' Fe3' P14' C45' -113.8(4) . . . . ?
P16' Fe3' P14' C45' 3.2(5) . . . . ?
P15' Fe3' P14' C45' 123.5(5) . . . . ?
P13' Fe3' P14' C40' 4.8(6) . . . . ?
P16' Fe3' P14' C40' 121.9(7) . . . . ?
P15' Fe3' P14' C40' -117.9(7) . . . . ?
C45' P14' C41' C42' -151.0(6) . . . . ?
C40' P14' C41' C42' 101.8(8) . . . . ?
Fe3' P14' C41' C42' -25.3(8) . . . . ?
P14' C41' C42' P15' 36.4(8) . . . . ?
C41' C42' P15' C43' -169.6(7) . . . . ?
C41' C42' P15' C44' 89.8(6) . . . . ?
C41' C42' P15' Fe3' -36.7(7) . . . . ?
P14' Fe3' P15' C43' 134.5(5) . . . . ?
P13' Fe3' P15' C43' 54.3(6) . . . . ?
P16' Fe3' P15' C43' -143.6(5) . . . . ?
P8' Fe3' P15' C43' -44.8(6) . . . . ?
P14' Fe3' P15' C44' -98.6(4) . . . . ?
P13' Fe3' P15' C44' -178.7(4) . . . . ?
P16' Fe3' P15' C44' -16.7(6) . . . . ?
P8' Fe3' P15' C44' 82.1(5) . . . . ?
P14' Fe3' P15' C42' 16.1(5) . . . . ?
P13' Fe3' P15' C42' -64.0(5) . . . . ?
P16' Fe3' P15' C42' 98.1(5) . . . . ?
P8' Fe3' P15' C42' -163.2(5) . . . . ?
C41' P14' C45' C46' 99.3(7) . . . . ?
C40' P14' C45' C46' -152.9(6) . . . . ?
Fe3' P14' C45' C46' -27.4(7) . . . . ?
P14' C45' C46' P16' 39.2(7) . . . . ?
C45' C46' P16' C47' -171.7(5) . . . . ?
C45' C46' P16' C48' 89.7(6) . . . . ?
C45' C46' P16' Fe3' -39.0(7) . . . . ?
P14' Fe3' P16' C47' 134.0(6) . . . . ?
P13' Fe3' P16' C47' -144.5(5) . . . . ?
P15' Fe3' P16' C47' 52.5(7) . . . . ?
P8' Fe3' P16' C47' -45.3(7) . . . . ?
P14' Fe3' P16' C48' -97.3(6) . . . . ?
P13' Fe3' P16' C48' -15.8(7) . . . . ?
P15' Fe3' P16' C48' -178.9(5) . . . . ?
P8' Fe3' P16' C48' 83.4(6) . . . . ?
P14' Fe3' P16' C46' 17.4(5) . . . . ?
P13' Fe3' P16' C46' 98.9(5) . . . . ?
P15' Fe3' P16' C46' -64.1(6) . . . . ?
P8' Fe3' P16' C46' -161.9(5) . . . . ?
C9' P2 C9 C10 50(3) . . . . ?
C4 P2 C9 C10 -46.3(9) . . . . ?
C5 P2 C9 C10 57.9(10) . . . . ?
Fe1 P2 C9 C10 -170.7(8) . . . . ?
P2 C9 C10 P4 -159.7(9) . . . . ?
C9 C10 P4 C12 -35.6(14) . . . . ?
C9 C10 P4 C11 66.2(14) . . . . ?
C9 C10 P4 Fe4 -166.9(10) . . . . ?
C12 P4 Fe4 P19 -166.2(8) . . . . ?
C11 P4 Fe4 P19 73.5(7) . . . . ?
C10 P4 Fe4 P19 -45.1(8) . . . . ?
C12 P4 Fe4 P17 -48.2(8) . . . . ?
C11 P4 Fe4 P17 -168.5(6) . . . . ?
C10 P4 Fe4 P17 72.8(8) . . . . ?
C12 P4 Fe4 P20 75.5(8) . . . . ?
C11 P4 Fe4 P20 -44.7(7) . . . . ?
C10 P4 Fe4 P20 -163.4(8) . . . . ?
P18 Fe4 P17 C50 -100.9(6) . . . . ?
P19 Fe4 P17 C50 177.3(6) . . . . ?
P20 Fe4 P17 C50 -20.6(8) . . . . ?
P4 Fe4 P17 C50 78.6(7) . . . . ?
P18 Fe4 P17 C49 128.0(6) . . . . ?
P19 Fe4 P17 C49 46.2(7) . . . . ?
P20 Fe4 P17 C49 -151.7(6) . . . . ?
P4 Fe4 P17 C49 -52.5(7) . . . . ?
P18 Fe4 P17 C51 13.8(4) . . . . ?
P19 Fe4 P17 C51 -68.0(4) . . . . ?
P20 Fe4 P17 C51 94.2(5) . . . . ?
P4 Fe4 P17 C51 -166.6(4) . . . . ?
C50 P17 C51 C52 90.5(7) . . . . ?
C49 P17 C51 C52 -169.0(7) . . . . ?
Fe4 P17 C51 C52 -37.9(7) . . . . ?
P17 C51 C52 P18 41.3(7) . . . . ?
C51 C52 P18 C57 -159.5(6) . . . . ?
C51 C52 P18 C53 90.8(7) . . . . ?
C51 C52 P18 Fe4 -32.9(6) . . . . ?
P19 Fe4 P18 C52 126.1(3) . . . . ?
P17 Fe4 P18 C52 8.2(4) . . . . ?
P20 Fe4 P18 C52 -115.5(4) . . . . ?
P19 Fe4 P18 C57 -113.4(4) . . . . ?
P17 Fe4 P18 C57 128.8(4) . . . . ?
P20 Fe4 P18 C57 5.0(5) . . . . ?
P19 Fe4 P18 C53 7.3(6) . . . . ?
P17 Fe4 P18 C53 -110.5(5) . . . . ?
P20 Fe4 P18 C53 125.7(6) . . . . ?
C52 P18 C53 C54 -158.7(8) . . . . ?
C57 P18 C53 C54 92.6(9) . . . . ?
Fe4 P18 C53 C54 -33.7(11) . . . . ?
P18 C53 C54 P19 43.3(10) . . . . ?
C53 C54 P19 C56 90.2(9) . . . . ?
C53 C54 P19 C55 -171.7(8) . . . . ?
C53 C54 P19 Fe4 -40.4(9) . . . . ?
P18 Fe4 P19 C54 16.3(4) . . . . ?
P17 Fe4 P19 C54 98.1(5) . . . . ?
P20 Fe4 P19 C54 -65.0(6) . . . . ?
P4 Fe4 P19 C54 -162.8(5) . . . . ?
P18 Fe4 P19 C56 -101.2(6) . . . . ?
P17 Fe4 P19 C56 -19.3(7) . . . . ?
P20 Fe4 P19 C56 177.5(6) . . . . ?
P4 Fe4 P19 C56 79.7(7) . . . . ?
P18 Fe4 P19 C55 131.6(4) . . . . ?
P17 Fe4 P19 C55 -146.5(4) . . . . ?
P20 Fe4 P19 C55 50.3(6) . . . . ?
P4 Fe4 P19 C55 -47.5(6) . . . . ?
C52 P18 C57 C58 97.4(8) . . . . ?
C53 P18 C57 C58 -153.9(8) . . . . ?
Fe4 P18 C57 C58 -29.1(9) . . . . ?
P18 C57 C58 P20 39.9(11) . . . . ?
C57 C58 P20 C60 -171.9(11) . . . . ?
C57 C58 P20 C59 88.4(11) . . . . ?
C57 C58 P20 Fe4 -39.0(11) . . . . ?
P18 Fe4 P20 C60 134.0(9) . . . . ?
P19 Fe4 P20 C60 -144.5(9) . . . . ?
P17 Fe4 P20 C60 53.4(10) . . . . ?
P4 Fe4 P20 C60 -46.4(10) . . . . ?
P18 Fe4 P20 C58 16.3(6) . . . . ?
P19 Fe4 P20 C58 97.7(7) . . . . ?
P17 Fe4 P20 C58 -64.3(8) . . . . ?
P4 Fe4 P20 C58 -164.1(7) . . . . ?
P18 Fe4 P20 C59 -98.7(9) . . . . ?
P19 Fe4 P20 C59 -17.3(9) . . . . ?
P17 Fe4 P20 C59 -179.3(8) . . . . ?
P4 Fe4 P20 C59 80.9(9) . . . . ?
C4 P2 C9' C10' -35.8(10) . . . . ?
C5 P2 C9' C10' 65.8(10) . . . . ?
C9 P2 C9' C10' -122(4) . . . . ?
Fe1 P2 C9' C10' -169.3(8) . . . . ?
P2 C9' C10' P4' -175.6(8) . . . . ?
C9' C10' P4' C11' 68.5(13) . . . . ?
C9' C10' P4' C12' -31.2(14) . . . . ?
C9' C10' P4' Fe4' -160.0(10) . . . . ?
C11' P4' Fe4' P20' -43.6(9) . . . . ?
C12' P4' Fe4' P20' 76.5(10) . . . . ?
C10' P4' Fe4' P20' -163.9(8) . . . . ?
C11' P4' Fe4' P19' 75.6(9) . . . . ?
C12' P4' Fe4' P19' -164.3(9) . . . . ?
C10' P4' Fe4' P19' -44.7(8) . . . . ?
C11' P4' Fe4' P17' -167.2(8) . . . . ?
C12' P4' Fe4' P17' -47.1(9) . . . . ?
C10' P4' Fe4' P17' 72.5(8) . . . . ?
P18' Fe4' P17' C50' -99.3(7) . . . . ?
P20' Fe4' P17' C50' -19.9(8) . . . . ?
P19' Fe4' P17' C50' 178.1(7) . . . . ?
P4' Fe4' P17' C50' 78.1(8) . . . . ?
P18' Fe4' P17' C49' 129.6(6) . . . . ?
P20' Fe4' P17' C49' -151.0(6) . . . . ?
P19' Fe4' P17' C49' 47.0(7) . . . . ?
P4' Fe4' P17' C49' -52.9(7) . . . . ?
P18' Fe4' P17' C51' 16.3(5) . . . . ?
P20' Fe4' P17' C51' 95.7(6) . . . . ?
P19' Fe4' P17' C51' -66.3(5) . . . . ?
P4' Fe4' P17' C51' -166.3(5) . . . . ?
C50' P17' C51' C52' 90.3(8) . . . . ?
C49' P17' C51' C52' -170.0(8) . . . . ?
Fe4' P17' C51' C52' -40.0(8) . . . . ?
P17' C51' C52' P18' 41.6(8) . . . . ?
C51' C52' P18' C57' -160.6(7) . . . . ?
C51' C52' P18' C53' 91.2(7) . . . . ?
C51' C52' P18' Fe4' -31.8(8) . . . . ?
P20' Fe4' P18' C57' 5.9(5) . . . . ?
P19' Fe4' P18' C57' -112.9(4) . . . . ?
P17' Fe4' P18' C57' 130.0(4) . . . . ?
P20' Fe4' P18' C52' -118.0(5) . . . . ?
P19' Fe4' P18' C52' 123.1(4) . . . . ?
P17' Fe4' P18' C52' 6.0(4) . . . . ?
P20' Fe4' P18' C53' 125.2(4) . . . . ?
P19' Fe4' P18' C53' 6.4(4) . . . . ?
P17' Fe4' P18' C53' -110.7(4) . . . . ?
C57' P18' C53' C54' 95.8(7) . . . . ?
C52' P18' C53' C54' -154.0(7) . . . . ?
Fe4' P18' C53' C54' -30.2(8) . . . . ?
P18' C53' C54' P19' 39.4(9) . . . . ?
C53' C54' P19' C55' -167.2(8) . . . . ?
C53' C54' P19' C56' 93.6(9) . . . . ?
C53' C54' P19' Fe4' -36.8(9) . . . . ?
P18' Fe4' P19' C55' 128.2(4) . . . . ?
P20' Fe4' P19' C55' 47.4(6) . . . . ?
P17' Fe4' P19' C55' -149.7(5) . . . . ?
P4' Fe4' P19' C55' -52.5(6) . . . . ?
P18' Fe4' P19' C56' -103.2(6) . . . . ?
P20' Fe4' P19' C56' 176.1(6) . . . . ?
P17' Fe4' P19' C56' -21.0(7) . . . . ?
P4' Fe4' P19' C56' 76.1(7) . . . . ?
P18' Fe4' P19' C54' 14.3(4) . . . . ?
P20' Fe4' P19' C54' -66.5(6) . . . . ?
P17' Fe4' P19' C54' 96.4(5) . . . . ?
P4' Fe4' P19' C54' -166.4(5) . . . . ?
C52' P18' C57' C58' 99.7(8) . . . . ?
C53' P18' C57' C58' -153.0(8) . . . . ?
Fe4' P18' C57' C58' -28.5(9) . . . . ?
P18' C57' C58' P20' 36.7(11) . . . . ?
C57' C58' P20' C60' -166.1(11) . . . . ?
C57' C58' P20' C59' 94.1(11) . . . . ?
C57' C58' P20' Fe4' -35.2(12) . . . . ?
P18' Fe4' P20' C60' 128.5(8) . . . . ?
P19' Fe4' P20' C60' -149.7(7) . . . . ?
P17' Fe4' P20' C60' 48.5(9) . . . . ?
P4' Fe4' P20' C60' -48.4(9) . . . . ?
P18' Fe4' P20' C59' -102.6(7) . . . . ?
P19' Fe4' P20' C59' -20.8(8) . . . . ?
P17' Fe4' P20' C59' 177.5(7) . . . . ?
P4' Fe4' P20' C59' 80.5(8) . . . . ?
P18' Fe4' P20' C58' 13.9(7) . . . . ?
P19' Fe4' P20' C58' 95.7(7) . . . . ?
P17' Fe4' P20' C58' -66.1(8) . . . . ?
P4' Fe4' P20' C58' -163.0(7) . . . . ?
O1 C61 C62 C63 23.9(9) . . . . ?
C62 C61 O1 C64 -3.0(9) . . . . ?
C61 C62 C63 C64 -33.6(8) . . . . ?
C61 O1 C64 C63 -18.7(8) . . . . ?
C62 C63 C64 O1 32.8(7) . . . . ?
O1' C61' C62' C63' 20.5(14) . . . . ?
C62' C61' O1' C64' -35.8(14) . . . . ?
C61' C62' C63' C64' 0.8(16) . . . . ?
C61' O1' C64' C63' 36.6(17) . . . . ?
C62' C63' C64' O1' -21.6(17) . . . . ?
